data_4331365
loop_
_publ_author_name
'Jinjin Zhang'
'Chunli Jian'
'Yuan Gao'
'Lei Wang'
'Ning Tang'
'Jincai Wu'

_publ_section_title
;
 Synthesis and Characterization of Multi-Alkali-Metal Tetraphenolates and
 Application in Ring-Opening Polymerization of Lactide
;
_journal_name_full 'Inorganic Chemistry'
_journal_page_first 13380
_journal_page_last 13389
_journal_paper_doi 10.1021/ic302193y
_journal_volume 51
_journal_year 2012
_chemical_formula_sum 'C88 H132 K3 O10'
_chemical_formula_weight 1467.24
_chemical_name_systematic
; 
 ? 
;
_space_group_IT_number 9
_symmetry_cell_setting monoclinic
_symmetry_space_group_name_Hall 'C -2yc'
_symmetry_space_group_name_H-M 'C 1 c 1'
_atom_sites_solution_hydrogens geom
_atom_sites_solution_primary direct
_atom_sites_solution_secondary difmap
_audit_creation_method SHELXL-97
_cell_angle_alpha 90.00
_cell_angle_beta 106.594(2)
_cell_angle_gamma 90.00
_cell_formula_units_Z 4
_cell_length_a 35.298(9)
_cell_length_b 14.342(4)
_cell_length_c 19.574(5)
_cell_measurement_reflns_used 3000
_cell_measurement_temperature 296(2)
_cell_measurement_theta_max 18.03
_cell_measurement_theta_min 2.30
_cell_volume 9497(4)
_computing_cell_refinement 'Bruker SMART'
_computing_data_collection 'Bruker SMART'
_computing_data_reduction 'Bruker SAINT'
_computing_molecular_graphics 'Bruker SHELXTL'
_computing_publication_material 'Bruker SHELXTL'
_computing_structure_refinement 'SHELXL-97 (Sheldrick, 1997)'
_computing_structure_solution 'SHELXS-97 (Sheldrick, 1990)'
_diffrn_ambient_temperature 296(2)
_diffrn_measured_fraction_theta_full 0.977
_diffrn_measured_fraction_theta_max 0.977
_diffrn_measurement_device_type 'CCD area detector'
_diffrn_measurement_method 'phi and omega scans'
_diffrn_radiation_monochromator graphite
_diffrn_radiation_source 'fine-focus sealed tube'
_diffrn_radiation_type MoK\a
_diffrn_radiation_wavelength 0.71073
_diffrn_reflns_av_R_equivalents 0.0848
_diffrn_reflns_av_sigmaI/netI 0.1553
_diffrn_reflns_limit_h_max 37
_diffrn_reflns_limit_h_min -44
_diffrn_reflns_limit_k_max 17
_diffrn_reflns_limit_k_min -17
_diffrn_reflns_limit_l_max 24
_diffrn_reflns_limit_l_min -23
_diffrn_reflns_number 23971
_diffrn_reflns_theta_full 26.49
_diffrn_reflns_theta_max 26.49
_diffrn_reflns_theta_min 2.30
_exptl_absorpt_coefficient_mu 0.192
_exptl_absorpt_correction_T_max 0.9607
_exptl_absorpt_correction_T_min 0.9357
_exptl_absorpt_correction_type none
_exptl_crystal_colour colorless
_exptl_crystal_density_diffrn 1.026
_exptl_crystal_description block
_exptl_crystal_F_000 3188
_exptl_crystal_size_max 0.35
_exptl_crystal_size_mid 0.28
_exptl_crystal_size_min 0.21
_refine_diff_density_max 0.418
_refine_diff_density_min -0.249
_refine_diff_density_rms 0.055
_refine_ls_abs_structure_details 'Flack H D (1983), Acta Cryst. A39, 876-881'
_refine_ls_abs_structure_Flack -0.05(7)
_refine_ls_extinction_method none
_refine_ls_goodness_of_fit_ref 0.947
_refine_ls_hydrogen_treatment constr
_refine_ls_matrix_type full
_refine_ls_number_parameters 894
_refine_ls_number_reflns 14265
_refine_ls_number_restraints 266
_refine_ls_restrained_S_all 0.955
_refine_ls_R_factor_all 0.2214
_refine_ls_R_factor_gt 0.0826
_refine_ls_shift/su_max 0.001
_refine_ls_shift/su_mean 0.000
_refine_ls_structure_factor_coef Fsqd
_refine_ls_weighting_details 'calc w=1/[\s^2^(Fo^2^)+(0.1193P)^2^+0.0000P] where P=(Fo^2^+2Fc^2^)/3'
_refine_ls_weighting_scheme calc
_refine_ls_wR_factor_gt 0.1839
_refine_ls_wR_factor_ref 0.2548
_reflns_number_gt 5414
_reflns_number_total 14265
_reflns_threshold_expression >2sigma(I)
_cod_data_source_file ic302193y_si_001_7.cif
_cod_data_source_block m-3k
_cod_database_code 4331365

loop_
_symmetry_equiv_pos_as_xyz
'x, y, z'
'x, -y, z+1/2'
'x+1/2, y+1/2, z'
'x+1/2, -y+1/2, z+1/2'

loop_
_atom_site_label
_atom_site_type_symbol
_atom_site_fract_x
_atom_site_fract_y
_atom_site_fract_z
_atom_site_U_iso_or_equiv
_atom_site_adp_type
_atom_site_occupancy
_atom_site_symmetry_multiplicity
_atom_site_calc_flag
_atom_site_refinement_flags
O5 O 0.2118(3) 0.4177(10) 0.2024(5) 0.192(5) Uani 1 1 d GU
C65 C 0.2046(6) 0.3700(9) 0.1363(8) 0.266(10) Uani 1 1 d GU
H65A H 0.1885 0.3151 0.1363 0.319 Uiso 1 1 calc R
H65B H 0.2294 0.3502 0.1289 0.319 Uiso 1 1 calc R
C66 C 0.1846(6) 0.4320(14) 0.0813(4) 0.297(12) Uani 1 1 d GU
H66A H 0.1591 0.4063 0.0554 0.357 Uiso 1 1 calc R
H66B H 0.2000 0.4414 0.0480 0.357 Uiso 1 1 calc R
C67 C 0.1794(7) 0.5181(11) 0.1133(9) 0.299(12) Uani 1 1 d GU
H67A H 0.1924 0.5679 0.0951 0.359 Uiso 1 1 calc R
H67B H 0.1515 0.5328 0.1025 0.359 Uiso 1 1 calc R
C68 C 0.1962(6) 0.5092(10) 0.1882(8) 0.295(11) Uani 1 1 d GU
H68A H 0.1762 0.5198 0.2125 0.354 Uiso 1 1 calc R
H68B H 0.2171 0.5549 0.2050 0.354 Uiso 1 1 calc R
O7 O 0.4760(3) 0.2487(6) 0.3023(5) 0.138(3) Uani 1 1 d GU
C77 C 0.4926(4) 0.3363(6) 0.2929(7) 0.169(6) Uani 1 1 d GU
H77A H 0.4721 0.3836 0.2811 0.202 Uiso 1 1 calc R
H77B H 0.5122 0.3547 0.3366 0.202 Uiso 1 1 calc R
C78 C 0.5104(5) 0.3272(9) 0.2368(8) 0.210(7) Uani 1 1 d GU
H78A H 0.5384 0.3414 0.2541 0.252 Uiso 1 1 calc R
H78B H 0.4984 0.3703 0.1986 0.252 Uiso 1 1 calc R
C79 C 0.5049(5) 0.2340(11) 0.2114(8) 0.249(9) Uani 1 1 d GU
H79A H 0.5303 0.2044 0.2168 0.298 Uiso 1 1 calc R
H79B H 0.4902 0.2333 0.1613 0.298 Uiso 1 1 calc R
C80 C 0.4836(4) 0.1855(7) 0.2519(8) 0.206(7) Uani 1 1 d GU
H80A H 0.4589 0.1620 0.2208 0.248 Uiso 1 1 calc R
H80B H 0.4990 0.1330 0.2763 0.248 Uiso 1 1 calc R
O10 O 0.2896(3) -0.0858(6) 0.2523(7) 0.171(4) Uani 1 1 d GU
C85 C 0.2785(5) -0.1202(10) 0.3119(6) 0.212(7) Uani 1 1 d GU
H85A H 0.3013 -0.1213 0.3537 0.254 Uiso 1 1 calc R
H85B H 0.2585 -0.0801 0.3217 0.254 Uiso 1 1 calc R
C86 C 0.2633(6) -0.2117(10) 0.2954(10) 0.301(11) Uani 1 1 d GU
H86A H 0.2362 -0.2147 0.2976 0.361 Uiso 1 1 calc R
H86B H 0.2790 -0.2559 0.3296 0.361 Uiso 1 1 calc R
C87 C 0.2650(7) -0.2339(8) 0.2257(10) 0.284(10) Uani 1 1 d GU
H87A H 0.2814 -0.2885 0.2270 0.341 Uiso 1 1 calc R
H87B H 0.2387 -0.2473 0.1950 0.341 Uiso 1 1 calc R
C88 C 0.2812(6) -0.1561(10) 0.1990(7) 0.214(7) Uani 1 1 d GU
H88A H 0.2625 -0.1330 0.1558 0.257 Uiso 1 1 calc R
H88B H 0.3052 -0.1742 0.1878 0.257 Uiso 1 1 calc R
O6 O 0.2754(2) 0.5211(5) 0.3777(4) 0.131(3) Uani 1 1 d GU
C69 C 0.2507(2) 0.5601(7) 0.4162(6) 0.148(5) Uani 1 1 d GU
H69A H 0.2311 0.6006 0.3854 0.177 Uiso 1 1 calc R
H69B H 0.2371 0.5109 0.4336 0.177 Uiso 1 1 calc R
C70 C 0.2750(3) 0.6117(8) 0.4742(6) 0.170(6) Uani 1 1 d GU
H70A H 0.2667 0.6765 0.4707 0.204 Uiso 1 1 calc R
H70B H 0.2727 0.5868 0.5189 0.204 Uiso 1 1 calc R
C71 C 0.3146(3) 0.6047(8) 0.4716(5) 0.168(6) Uani 1 1 d GU
H71A H 0.3310 0.5764 0.5151 0.201 Uiso 1 1 calc R
H71B H 0.3251 0.6662 0.4669 0.201 Uiso 1 1 calc R
C72 C 0.3149(2) 0.5487(6) 0.4119(5) 0.128(4) Uani 1 1 d GU
H72A H 0.3314 0.4942 0.4274 0.153 Uiso 1 1 calc R
H72B H 0.3255 0.5839 0.3792 0.153 Uiso 1 1 calc R
K1 K 0.25517(7) 0.34654(13) 0.32723(11) 0.0779(7) Uani 1 1 d .
K2 K 0.43350(6) 0.21165(17) 0.39099(12) 0.0881(7) Uani 1 1 d .
K3 K 0.32338(7) 0.09455(16) 0.27256(11) 0.0849(7) Uani 1 1 d .
O1 O 0.20257(15) 0.2156(3) 0.3252(3) 0.0546(14) Uani 1 1 d .
O2 O 0.17645(18) 0.3458(4) 0.3750(3) 0.0669(16) Uani 1 1 d .
H2A H 0.1841 0.2946 0.3616 0.100 Uiso 1 1 d R
O3 O 0.37891(15) 0.0813(4) 0.3900(2) 0.0552(14) Uani 1 1 d .
O4 O 0.31956(17) 0.2728(4) 0.3011(3) 0.0618(15) Uani 1 1 d .
O8 O 0.5010(2) 0.2047(6) 0.4961(5) 0.125(3) Uani 1 1 d U
O9 O 0.3035(4) 0.0768(9) 0.1263(5) 0.174(4) Uani 1 1 d U
C1 C 0.2722(2) 0.2084(5) 0.4617(4) 0.0404(18) Uani 1 1 d .
H1 H 0.2687 0.1547 0.4340 0.048 Uiso 1 1 calc R
C2 C 0.2410(2) 0.2404(5) 0.4852(4) 0.0397(17) Uani 1 1 d .
C3 C 0.2474(3) 0.3171(6) 0.5299(5) 0.066(2) Uani 1 1 d .
H3 H 0.2271 0.3395 0.5470 0.079 Uiso 1 1 calc R
C4 C 0.2845(3) 0.3611(7) 0.5496(5) 0.074(3) Uani 1 1 d .
H4 H 0.2890 0.4115 0.5808 0.089 Uiso 1 1 calc R
C5 C 0.3138(2) 0.3299(6) 0.5230(4) 0.059(2) Uani 1 1 d .
H5 H 0.3379 0.3609 0.5355 0.071 Uiso 1 1 calc R
C6 C 0.3089(2) 0.2539(5) 0.4782(4) 0.0391(17) Uani 1 1 d .
C7 C 0.2022(2) 0.1880(5) 0.4728(4) 0.0449(18) Uani 1 1 d .
H7 H 0.2055 0.1516 0.5165 0.054 Uiso 1 1 calc R
C8 C 0.1919(2) 0.1156(5) 0.4131(4) 0.0417(18) Uani 1 1 d .
C9 C 0.1917(2) 0.1319(5) 0.3427(4) 0.0451(19) Uani 1 1 d .
C10 C 0.1799(2) 0.0607(5) 0.2920(4) 0.052(2) Uani 1 1 d .
C11 C 0.1670(2) -0.0237(6) 0.3123(5) 0.063(2) Uani 1 1 d .
H11 H 0.1573 -0.0689 0.2776 0.076 Uiso 1 1 calc R
C12 C 0.1680(2) -0.0431(6) 0.3820(5) 0.059(2) Uani 1 1 d .
C13 C 0.1796(2) 0.0279(6) 0.4299(4) 0.051(2) Uani 1 1 d .
H13 H 0.1793 0.0174 0.4766 0.062 Uiso 1 1 calc R
C14 C 0.1673(2) 0.2538(5) 0.4705(4) 0.0459(19) Uani 1 1 d .
C15 C 0.1551(2) 0.3278(5) 0.4210(5) 0.053(2) Uani 1 1 d .
C16 C 0.1234(3) 0.3821(6) 0.4222(5) 0.065(2) Uani 1 1 d .
C17 C 0.1032(3) 0.3637(7) 0.4693(5) 0.079(3) Uani 1 1 d .
H17 H 0.0813 0.4005 0.4682 0.095 Uiso 1 1 calc R
C18 C 0.1134(3) 0.2911(7) 0.5206(5) 0.072(3) Uani 1 1 d .
C19 C 0.1450(2) 0.2400(6) 0.5177(4) 0.060(2) Uani 1 1 d .
H19 H 0.1525 0.1914 0.5501 0.072 Uiso 1 1 calc R
C20 C 0.3401(2) 0.2188(5) 0.4455(4) 0.0455(18) Uani 1 1 d .
H20 H 0.3261 0.1825 0.4035 0.055 Uiso 1 1 calc R
C21 C 0.3698(2) 0.1521(5) 0.4932(4) 0.0441(18) Uani 1 1 d .
C22 C 0.3872(2) 0.0823(5) 0.4603(4) 0.0429(18) Uani 1 1 d .
C23 C 0.4121(2) 0.0154(6) 0.5055(4) 0.059(2) Uani 1 1 d .
C24 C 0.4206(2) 0.0267(7) 0.5770(4) 0.064(2) Uani 1 1 d .
H24 H 0.4375 -0.0167 0.6055 0.076 Uiso 1 1 calc R
C25 C 0.4065(3) 0.0962(6) 0.6111(4) 0.060(2) Uani 1 1 d .
C26 C 0.3800(2) 0.1589(6) 0.5675(4) 0.051(2) Uani 1 1 d .
H26 H 0.3690 0.2061 0.5883 0.061 Uiso 1 1 calc R
C27 C 0.3610(2) 0.2992(5) 0.4174(4) 0.048(2) Uani 1 1 d .
C28 C 0.3491(3) 0.3191(6) 0.3449(5) 0.057(2) Uani 1 1 d .
C29 C 0.3709(3) 0.3905(6) 0.3202(4) 0.067(2) Uani 1 1 d .
C30 C 0.4009(3) 0.4380(6) 0.3707(6) 0.074(3) Uani 1 1 d .
H30 H 0.4141 0.4854 0.3543 0.088 Uiso 1 1 calc R
C31 C 0.4123(3) 0.4196(6) 0.4426(5) 0.063(2) Uani 1 1 d .
C32 C 0.3914(3) 0.3488(6) 0.4643(5) 0.058(2) Uani 1 1 d .
H32 H 0.3981 0.3338 0.5125 0.070 Uiso 1 1 calc R
C33 C 0.1772(3) 0.0817(6) 0.2134(5) 0.078(3) Uani 1 1 d .
C34 C 0.1486(3) 0.1577(8) 0.1844(5) 0.101(4) Uani 1 1 d .
H34A H 0.1544 0.2104 0.2159 0.152 Uiso 1 1 calc R
H34B H 0.1222 0.1362 0.1802 0.152 Uiso 1 1 calc R
H34C H 0.1505 0.1756 0.1382 0.152 Uiso 1 1 calc R
C35 C 0.2191(4) 0.1097(7) 0.2073(6) 0.098(4) Uani 1 1 d .
H35A H 0.2282 0.1642 0.2357 0.147 Uiso 1 1 calc R
H35B H 0.2174 0.1227 0.1584 0.147 Uiso 1 1 calc R
H35C H 0.2372 0.0593 0.2241 0.147 Uiso 1 1 calc R
C36 C 0.1629(5) -0.0089(9) 0.1649(6) 0.138(5) Uani 1 1 d .
H36A H 0.1375 -0.0284 0.1687 0.207 Uiso 1 1 calc R
H36B H 0.1817 -0.0583 0.1809 0.207 Uiso 1 1 calc R
H36C H 0.1608 0.0056 0.1161 0.207 Uiso 1 1 calc R
C37 C 0.1547(4) -0.1353(7) 0.4019(6) 0.101(3) Uani 1 1 d U
C38 C 0.1849(7) -0.2132(11) 0.3941(17) 0.281(11) Uani 1 1 d U
H38A H 0.1765 -0.2726 0.4071 0.422 Uiso 1 1 calc R
H38B H 0.2107 -0.1989 0.4249 0.422 Uiso 1 1 calc R
H38C H 0.1858 -0.2154 0.3456 0.422 Uiso 1 1 calc R
C39 C 0.1180(5) -0.1724(13) 0.3494(11) 0.229(9) Uani 1 1 d U
H39A H 0.0951 -0.1447 0.3586 0.344 Uiso 1 1 calc R
H39B H 0.1169 -0.2388 0.3543 0.344 Uiso 1 1 calc R
H39C H 0.1184 -0.1572 0.3019 0.344 Uiso 1 1 calc R
C40 C 0.1523(10) -0.1410(13) 0.4707(10) 0.316(13) Uani 1 1 d U
H40A H 0.1331 -0.0968 0.4772 0.474 Uiso 1 1 calc R
H40B H 0.1776 -0.1272 0.5034 0.474 Uiso 1 1 calc R
H40C H 0.1443 -0.2028 0.4796 0.474 Uiso 1 1 calc R
C41 C 0.1080(3) 0.4583(7) 0.3631(5) 0.077(3) Uani 1 1 d .
C42 C 0.1411(4) 0.5315(7) 0.3693(7) 0.116(4) Uani 1 1 d .
H42A H 0.1473 0.5607 0.4153 0.175 Uiso 1 1 calc R
H42B H 0.1323 0.5779 0.3329 0.175 Uiso 1 1 calc R
H42C H 0.1643 0.5013 0.3636 0.175 Uiso 1 1 calc R
C43 C 0.0969(4) 0.4123(7) 0.2906(5) 0.106(4) Uani 1 1 d .
H43A H 0.0836 0.4567 0.2550 0.159 Uiso 1 1 calc R
H43B H 0.0797 0.3605 0.2905 0.159 Uiso 1 1 calc R
H43C H 0.1204 0.3906 0.2801 0.159 Uiso 1 1 calc R
C44 C 0.0707(4) 0.5087(10) 0.3725(8) 0.152(6) Uani 1 1 d .
H44A H 0.0762 0.5319 0.4204 0.228 Uiso 1 1 calc R
H44B H 0.0491 0.4655 0.3634 0.228 Uiso 1 1 calc R
H44C H 0.0639 0.5598 0.3396 0.228 Uiso 1 1 calc R
C45 C 0.0913(4) 0.2762(11) 0.5756(8) 0.128(5) Uani 1 1 d .
C46 C 0.1193(6) 0.2640(16) 0.6488(9) 0.214(11) Uani 1 1 d .
H46A H 0.1313 0.3229 0.6658 0.321 Uiso 1 1 calc R
H46B H 0.1395 0.2201 0.6468 0.321 Uiso 1 1 calc R
H46C H 0.1052 0.2413 0.6805 0.321 Uiso 1 1 calc R
C47 C 0.0701(7) 0.1847(17) 0.5640(13) 0.262(15) Uani 1 1 d .
H47A H 0.0451 0.1918 0.5284 0.393 Uiso 1 1 calc R
H47B H 0.0657 0.1642 0.6078 0.393 Uiso 1 1 calc R
H47C H 0.0858 0.1394 0.5483 0.393 Uiso 1 1 calc R
C48 C 0.0670(7) 0.3611(15) 0.5853(13) 0.270(15) Uani 1 1 d .
H48A H 0.0424 0.3619 0.5482 0.404 Uiso 1 1 calc R
H48B H 0.0815 0.4170 0.5830 0.404 Uiso 1 1 calc R
H48C H 0.0619 0.3575 0.6309 0.404 Uiso 1 1 calc R
C49 C 0.4283(3) -0.0683(7) 0.4715(5) 0.071(3) Uani 1 1 d .
C50 C 0.3937(4) -0.1219(7) 0.4233(6) 0.097(3) Uani 1 1 d .
H50A H 0.3809 -0.0843 0.3826 0.146 Uiso 1 1 calc R
H50B H 0.3751 -0.1369 0.4491 0.146 Uiso 1 1 calc R
H50C H 0.4031 -0.1784 0.4076 0.146 Uiso 1 1 calc R
C51 C 0.4498(4) -0.1382(8) 0.5298(6) 0.110(4) Uani 1 1 d .
H51A H 0.4575 -0.1920 0.5078 0.164 Uiso 1 1 calc R
H51B H 0.4324 -0.1569 0.5570 0.164 Uiso 1 1 calc R
H51C H 0.4728 -0.1091 0.5607 0.164 Uiso 1 1 calc R
C52 C 0.4550(3) -0.0364(8) 0.4294(5) 0.086(3) Uani 1 1 d .
H52A H 0.4406 0.0032 0.3912 0.129 Uiso 1 1 calc R
H52B H 0.4649 -0.0895 0.4100 0.129 Uiso 1 1 calc R
H52C H 0.4767 -0.0023 0.4598 0.129 Uiso 1 1 calc R
C53 C 0.4178(3) 0.1037(8) 0.6937(5) 0.081(3) Uani 1 1 d .
C54 C 0.4049(5) 0.1965(11) 0.7169(5) 0.155(7) Uani 1 1 d .
H54A H 0.3765 0.1997 0.7027 0.232 Uiso 1 1 calc R
H54B H 0.4152 0.2464 0.6950 0.232 Uiso 1 1 calc R
H54C H 0.4146 0.2020 0.7678 0.232 Uiso 1 1 calc R
C55 C 0.3972(4) 0.0267(12) 0.7215(6) 0.141(5) Uani 1 1 d .
C56 C 0.4623(3) 0.0956(9) 0.7242(6) 0.108(4) Uani 1 1 d .
H56A H 0.4690 0.0957 0.7753 0.162 Uiso 1 1 calc R
H56B H 0.4748 0.1474 0.7084 0.162 Uiso 1 1 calc R
H56C H 0.4711 0.0385 0.7083 0.162 Uiso 1 1 calc R
C57 C 0.3597(3) 0.4150(9) 0.2400(6) 0.093(3) Uani 1 1 d .
C58 C 0.3170(4) 0.4465(11) 0.2141(7) 0.147(6) Uani 1 1 d .
H58A H 0.3128 0.4973 0.2431 0.220 Uiso 1 1 calc R
H58B H 0.2999 0.3956 0.2173 0.220 Uiso 1 1 calc R
H58C H 0.3111 0.4667 0.1654 0.220 Uiso 1 1 calc R
C59 C 0.3691(5) 0.3280(11) 0.1998(6) 0.139(6) Uani 1 1 d .
H59A H 0.3957 0.3078 0.2220 0.209 Uiso 1 1 calc R
H59B H 0.3663 0.3440 0.1510 0.209 Uiso 1 1 calc R
H59C H 0.3511 0.2785 0.2017 0.209 Uiso 1 1 calc R
C60 C 0.3855(5) 0.4993(10) 0.2245(7) 0.156(6) Uani 1 1 d .
H60A H 0.3807 0.5540 0.2491 0.234 Uiso 1 1 calc R
H60B H 0.3783 0.5113 0.1742 0.234 Uiso 1 1 calc R
H60C H 0.4130 0.4833 0.2409 0.234 Uiso 1 1 calc R
C61 C 0.4442(3) 0.4771(8) 0.4936(7) 0.099(4) Uani 1 1 d .
C62 C 0.4825(4) 0.4663(12) 0.4751(9) 0.163(6) Uani 1 1 d .
H62A H 0.5022 0.5061 0.5051 0.244 Uiso 1 1 calc R
H62B H 0.4786 0.4831 0.4261 0.244 Uiso 1 1 calc R
H62C H 0.4911 0.4026 0.4822 0.244 Uiso 1 1 calc R
C63 C 0.4356(7) 0.5805(10) 0.4845(14) 0.268(13) Uani 1 1 d .
H63A H 0.4501 0.6129 0.5267 0.402 Uiso 1 1 calc R
H63B H 0.4078 0.5909 0.4767 0.402 Uiso 1 1 calc R
H63C H 0.4433 0.6031 0.4443 0.402 Uiso 1 1 calc R
C64 C 0.4515(5) 0.4492(12) 0.5666(9) 0.175(8) Uani 1 1 d .
H64A H 0.4488 0.3827 0.5690 0.263 Uiso 1 1 calc R
H64B H 0.4327 0.4790 0.5866 0.263 Uiso 1 1 calc R
H64C H 0.4778 0.4671 0.5931 0.263 Uiso 1 1 calc R
C73 C 0.5005(5) 0.1785(13) 0.5635(9) 0.160(5) Uani 1 1 d U
H73A H 0.4816 0.1284 0.5600 0.192 Uiso 1 1 calc R
H73B H 0.4921 0.2308 0.5870 0.192 Uiso 1 1 calc R
C74 C 0.5370(7) 0.1494(19) 0.6034(10) 0.222(8) Uani 1 1 d U
H74A H 0.5450 0.1856 0.6470 0.266 Uiso 1 1 calc R
H74B H 0.5355 0.0845 0.6164 0.266 Uiso 1 1 calc R
C75 C 0.5639(6) 0.1585(19) 0.5685(14) 0.230(9) Uani 1 1 d U
H75A H 0.5734 0.0980 0.5586 0.276 Uiso 1 1 calc R
H75B H 0.5861 0.1952 0.5959 0.276 Uiso 1 1 calc R
C76 C 0.5415(5) 0.2103(15) 0.4968(11) 0.188(6) Uani 1 1 d U
H76A H 0.5500 0.2746 0.4974 0.225 Uiso 1 1 calc R
H76B H 0.5458 0.1791 0.4557 0.225 Uiso 1 1 calc R
C81 C 0.2892(6) 0.0026(11) 0.0758(9) 0.182(6) Uani 1 1 d U
H81A H 0.2616 -0.0109 0.0703 0.218 Uiso 1 1 calc R
H81B H 0.3047 -0.0538 0.0897 0.218 Uiso 1 1 calc R
C82 C 0.2949(7) 0.0426(12) 0.0115(8) 0.188(7) Uani 1 1 d U
H82A H 0.3139 0.0065 -0.0049 0.226 Uiso 1 1 calc R
H82B H 0.2702 0.0447 -0.0262 0.226 Uiso 1 1 calc R
C83 C 0.3084(9) 0.1280(14) 0.0302(13) 0.225(8) Uani 1 1 d U
H83A H 0.2975 0.1716 -0.0083 0.270 Uiso 1 1 calc R
H83B H 0.3370 0.1293 0.0412 0.270 Uiso 1 1 calc R
C84 C 0.2961(9) 0.1530(14) 0.0933(11) 0.226(8) Uani 1 1 d U
H84A H 0.3118 0.2038 0.1199 0.272 Uiso 1 1 calc R
H84B H 0.2683 0.1689 0.0812 0.272 Uiso 1 1 calc R

loop_
_atom_site_aniso_label
_atom_site_aniso_U_11
_atom_site_aniso_U_22
_atom_site_aniso_U_33
_atom_site_aniso_U_23
_atom_site_aniso_U_13
_atom_site_aniso_U_12
O5 0.197(11) 0.263(13) 0.092(6) 0.083(7) 0.003(7) 0.004(9)
C65 0.32(2) 0.229(15) 0.172(13) 0.003(11) -0.063(17) -0.010(16)
C66 0.39(3) 0.32(2) 0.114(9) 0.032(11) -0.035(17) 0.02(2)
C67 0.39(3) 0.29(2) 0.149(13) 0.073(13) -0.036(18) 0.07(2)
C68 0.32(2) 0.304(18) 0.158(12) -0.004(13) -0.101(16) 0.101(19)
O7 0.153(8) 0.140(7) 0.149(8) 0.015(6) 0.088(6) -0.010(6)
C77 0.168(13) 0.139(9) 0.234(16) -0.002(10) 0.114(12) -0.029(10)
C78 0.270(18) 0.223(15) 0.172(15) 0.049(12) 0.120(13) -0.044(14)
C79 0.257(18) 0.325(19) 0.225(17) -0.104(15) 0.167(14) -0.120(16)
C80 0.248(18) 0.153(11) 0.269(19) -0.041(11) 0.157(14) -0.029(12)
O10 0.178(9) 0.162(8) 0.174(9) -0.016(7) 0.050(8) -0.013(7)
C85 0.27(2) 0.199(16) 0.175(13) 0.012(11) 0.079(14) 0.020(14)
C86 0.46(3) 0.217(17) 0.243(19) 0.049(15) 0.14(2) -0.048(18)
C87 0.46(3) 0.169(13) 0.213(18) 0.007(12) 0.07(2) -0.074(16)
C88 0.30(2) 0.163(14) 0.205(14) -0.034(10) 0.113(15) -0.024(14)
O6 0.117(6) 0.111(6) 0.164(8) -0.019(5) 0.037(6) -0.011(5)
C69 0.114(8) 0.108(10) 0.217(15) -0.022(9) 0.042(9) 0.011(8)
C70 0.151(11) 0.174(13) 0.193(14) -0.048(10) 0.063(11) 0.008(11)
C71 0.128(9) 0.159(12) 0.204(14) -0.072(10) 0.028(10) -0.004(10)
C72 0.116(7) 0.089(8) 0.179(12) -0.023(8) 0.043(8) -0.001(7)
K1 0.0784(15) 0.0640(13) 0.0845(16) 0.0235(12) 0.0123(12) -0.0059(11)
K2 0.0658(14) 0.1181(19) 0.0893(16) 0.0116(14) 0.0364(13) 0.0016(13)
K3 0.0910(16) 0.1011(17) 0.0474(12) -0.0160(12) -0.0045(11) 0.0156(13)
O1 0.066(4) 0.051(3) 0.047(3) 0.002(3) 0.017(3) -0.009(3)
O2 0.094(5) 0.047(3) 0.067(4) 0.006(3) 0.034(4) 0.005(3)
O3 0.065(4) 0.069(4) 0.025(3) 0.004(2) 0.003(3) 0.017(3)
O4 0.068(4) 0.072(4) 0.035(3) 0.009(3) -0.002(3) -0.018(3)
O8 0.096(5) 0.173(8) 0.106(6) 0.009(5) 0.031(5) -0.012(5)
O9 0.264(12) 0.172(9) 0.075(6) -0.016(6) 0.030(7) 0.059(9)
C1 0.044(5) 0.040(4) 0.038(4) -0.001(3) 0.013(4) 0.001(4)
C2 0.038(4) 0.036(4) 0.042(4) -0.003(4) 0.006(4) 0.000(3)
C3 0.065(6) 0.068(6) 0.071(6) -0.026(5) 0.030(5) -0.015(5)
C4 0.066(6) 0.082(6) 0.073(6) -0.031(5) 0.020(5) -0.010(5)
C5 0.047(5) 0.065(6) 0.060(6) -0.009(5) 0.006(5) -0.013(4)
C6 0.044(5) 0.044(4) 0.025(4) 0.004(3) 0.003(3) 0.006(4)
C7 0.046(5) 0.048(4) 0.042(5) 0.002(4) 0.015(4) -0.001(4)
C8 0.044(5) 0.038(4) 0.039(5) 0.002(4) 0.006(4) 0.003(3)
C9 0.036(4) 0.053(5) 0.042(5) 0.004(4) 0.004(4) 0.003(4)
C10 0.064(5) 0.046(5) 0.039(5) -0.001(4) 0.005(4) -0.005(4)
C11 0.058(6) 0.055(6) 0.067(6) -0.014(5) 0.003(5) -0.007(4)
C12 0.058(6) 0.051(5) 0.062(6) 0.001(5) 0.011(5) -0.006(4)
C13 0.049(5) 0.060(5) 0.043(5) -0.006(4) 0.010(4) -0.010(4)
C14 0.042(5) 0.043(4) 0.055(5) -0.001(4) 0.017(4) 0.000(4)
C15 0.044(5) 0.046(5) 0.068(6) 0.003(4) 0.014(5) -0.005(4)
C16 0.073(6) 0.047(5) 0.078(7) -0.008(5) 0.025(6) 0.004(5)
C17 0.069(7) 0.087(7) 0.085(7) 0.018(6) 0.030(6) 0.025(5)
C18 0.048(5) 0.094(7) 0.080(7) 0.005(6) 0.028(5) 0.019(5)
C19 0.062(6) 0.064(6) 0.065(6) 0.005(4) 0.034(5) 0.002(4)
C20 0.047(5) 0.057(5) 0.029(4) 0.000(4) 0.007(4) 0.002(4)
C21 0.055(5) 0.054(5) 0.023(4) 0.003(4) 0.009(4) -0.007(4)
C22 0.038(4) 0.058(5) 0.030(4) 0.008(4) 0.005(4) 0.003(4)
C23 0.055(5) 0.087(6) 0.034(5) 0.009(4) 0.013(4) 0.019(5)
C24 0.051(5) 0.100(7) 0.040(5) 0.010(5) 0.011(4) 0.024(5)
C25 0.063(6) 0.084(6) 0.030(4) 0.003(4) 0.010(4) 0.007(5)
C26 0.055(5) 0.060(5) 0.040(5) -0.001(4) 0.018(4) 0.001(4)
C27 0.054(5) 0.051(5) 0.039(5) 0.002(4) 0.014(4) -0.006(4)
C28 0.061(6) 0.063(5) 0.048(6) 0.011(4) 0.018(5) 0.008(5)
C29 0.086(7) 0.067(6) 0.047(6) 0.017(5) 0.020(5) -0.013(5)
C30 0.071(7) 0.063(6) 0.088(8) -0.001(6) 0.024(6) -0.011(5)
C31 0.060(6) 0.065(6) 0.066(6) 0.001(5) 0.019(5) -0.015(5)
C32 0.063(6) 0.066(5) 0.052(5) -0.002(5) 0.027(5) -0.013(5)
C33 0.096(8) 0.059(6) 0.067(7) -0.022(5) 0.005(6) -0.015(6)
C34 0.117(10) 0.120(9) 0.056(6) -0.007(6) 0.006(7) 0.008(8)
C35 0.120(10) 0.090(8) 0.104(9) -0.003(6) 0.065(8) 0.002(7)
C36 0.224(16) 0.115(10) 0.051(7) -0.022(6) 0.003(8) -0.008(10)
C37 0.136(9) 0.066(6) 0.108(8) -0.010(6) 0.045(7) -0.048(6)
C38 0.211(14) 0.102(11) 0.58(4) 0.132(17) 0.19(2) 0.024(11)
C39 0.175(12) 0.205(16) 0.241(15) 0.083(14) -0.048(13) -0.136(11)
C40 0.66(4) 0.167(14) 0.161(11) -0.048(12) 0.186(17) -0.254(19)
C41 0.094(8) 0.063(6) 0.065(7) 0.016(5) 0.008(6) 0.019(6)
C42 0.173(12) 0.045(6) 0.109(9) 0.016(6) 0.006(9) 0.009(7)
C43 0.125(10) 0.086(8) 0.073(8) 0.020(6) -0.025(7) 0.017(7)
C44 0.154(12) 0.173(14) 0.141(12) 0.080(10) 0.061(10) 0.117(11)
C45 0.085(8) 0.174(14) 0.155(13) 0.062(10) 0.082(10) 0.053(9)
C46 0.191(17) 0.38(3) 0.113(12) 0.107(16) 0.118(13) 0.140(19)
C47 0.30(3) 0.30(3) 0.29(3) -0.12(2) 0.24(2) -0.19(2)
C48 0.27(2) 0.29(2) 0.37(3) 0.17(2) 0.28(3) 0.19(2)
C49 0.074(7) 0.094(7) 0.045(5) -0.004(5) 0.020(5) 0.033(6)
C50 0.111(10) 0.086(7) 0.097(8) -0.016(6) 0.034(8) 0.032(7)
C51 0.114(9) 0.121(9) 0.088(8) 0.005(7) 0.022(7) 0.060(7)
C52 0.080(7) 0.124(8) 0.052(6) -0.017(6) 0.017(6) 0.037(6)
C53 0.072(7) 0.124(9) 0.045(6) 0.006(6) 0.015(5) 0.011(6)
C54 0.206(16) 0.197(15) 0.038(6) -0.029(7) -0.001(8) 0.094(13)
C55 0.124(10) 0.250(17) 0.057(7) 0.034(9) 0.037(7) -0.038(11)
C56 0.098(9) 0.151(11) 0.068(7) 0.000(7) 0.012(7) -0.001(8)
C57 0.094(8) 0.123(9) 0.060(7) 0.045(7) 0.018(6) -0.018(7)
C58 0.108(11) 0.225(15) 0.089(9) 0.099(10) -0.002(8) 0.020(10)
C59 0.194(15) 0.184(14) 0.038(6) -0.003(8) 0.029(8) -0.048(12)
C60 0.198(15) 0.161(12) 0.122(11) 0.075(9) 0.068(11) -0.046(11)
C61 0.097(9) 0.109(9) 0.086(9) -0.014(7) 0.017(7) -0.052(7)
C62 0.098(11) 0.204(16) 0.197(16) -0.068(13) 0.059(11) -0.061(10)
C63 0.30(3) 0.078(11) 0.34(3) -0.040(14) -0.05(2) -0.056(14)
C64 0.183(16) 0.205(17) 0.128(14) -0.045(12) 0.030(12) -0.133(14)
C73 0.136(10) 0.230(15) 0.113(10) 0.035(11) 0.036(9) 0.008(11)
C74 0.184(16) 0.34(2) 0.110(11) -0.009(12) -0.003(10) 0.059(17)
C75 0.098(10) 0.32(2) 0.243(19) -0.031(16) -0.004(10) 0.013(14)
C76 0.120(10) 0.253(17) 0.212(15) -0.011(13) 0.081(11) -0.013(12)
C81 0.284(18) 0.132(10) 0.126(11) 0.001(8) 0.053(13) -0.021(12)
C82 0.33(2) 0.148(12) 0.093(8) -0.025(8) 0.069(12) 0.017(14)
C83 0.36(2) 0.146(13) 0.235(16) 0.010(11) 0.183(16) -0.014(15)
C84 0.41(2) 0.136(10) 0.149(15) -0.033(8) 0.095(15) 0.005(16)

loop_
_atom_type_symbol
_atom_type_description
_atom_type_scat_dispersion_real
_atom_type_scat_dispersion_imag
_atom_type_scat_source
C C 0.0033 0.0016 'International Tables Vol C Tables 4.2.6.8 and 6.1.1.4'
H H 0.0000 0.0000 'International Tables Vol C Tables 4.2.6.8 and 6.1.1.4'
O O 0.0106 0.0060 'International Tables Vol C Tables 4.2.6.8 and 6.1.1.4'
K K 0.2009 0.2494 'International Tables Vol C Tables 4.2.6.8 and 6.1.1.4'

loop_
_geom_angle_atom_site_label_1
_geom_angle_atom_site_label_2
_geom_angle_atom_site_label_3
_geom_angle
_geom_angle_site_symmetry_1
_geom_angle_site_symmetry_3
C65 O5 C68 108.0 . .
C65 O5 K1 123.5(9) . .
C68 O5 K1 128.1(9) . .
O5 C65 C66 108.0 . .
O5 C65 H65A 110.1 . .
C66 C65 H65A 110.1 . .
O5 C65 H65B 110.1 . .
C66 C65 H65B 110.1 . .
H65A C65 H65B 108.4 . .
C65 C66 C67 108.0 . .
C65 C66 H66A 110.1 . .
C67 C66 H66A 110.1 . .
C65 C66 H66B 110.1 . .
C67 C66 H66B 110.1 . .
H66A C66 H66B 108.4 . .
C68 C67 C66 108.0 . .
C68 C67 H67A 110.1 . .
C66 C67 H67A 110.1 . .
C68 C67 H67B 110.1 . .
C66 C67 H67B 110.1 . .
H67A C67 H67B 108.4 . .
C67 C68 O5 108.0 . .
C67 C68 H68A 110.1 . .
O5 C68 H68A 110.1 . .
C67 C68 H68B 110.1 . .
O5 C68 H68B 110.1 . .
H68A C68 H68B 108.4 . .
C77 O7 C80 108.0 . .
C77 O7 K2 126.3(6) . .
C80 O7 K2 125.5(6) . .
C78 C77 O7 108.0 . .
C78 C77 H77A 110.1 . .
O7 C77 H77A 110.1 . .
C78 C77 H77B 110.1 . .
O7 C77 H77B 110.1 . .
H77A C77 H77B 108.4 . .
C77 C78 C79 108.0 . .
C77 C78 H78A 110.1 . .
C79 C78 H78A 110.1 . .
C77 C78 H78B 110.1 . .
C79 C78 H78B 110.1 . .
H78A C78 H78B 108.4 . .
C78 C79 C80 108.0 . .
C78 C79 H79A 110.1 . .
C80 C79 H79A 110.1 . .
C78 C79 H79B 110.1 . .
C80 C79 H79B 110.1 . .
H79A C79 H79B 108.4 . .
O7 C80 C79 108.0 . .
O7 C80 H80A 110.1 . .
C79 C80 H80A 110.1 . .
O7 C80 H80B 110.1 . .
C79 C80 H80B 110.1 . .
H80A C80 H80B 108.4 . .
C88 O10 C85 108.0 . .
C88 O10 K3 138.0(8) . .
C85 O10 K3 113.9(8) . .
C86 C85 O10 108.0 . .
C86 C85 H85A 110.1 . .
O10 C85 H85A 110.1 . .
C86 C85 H85B 110.1 . .
O10 C85 H85B 110.1 . .
H85A C85 H85B 108.4 . .
C85 C86 C87 108.0 . .
C85 C86 H86A 110.1 . .
C87 C86 H86A 110.1 . .
C85 C86 H86B 110.1 . .
C87 C86 H86B 110.1 . .
H86A C86 H86B 108.4 . .
C88 C87 C86 108.0 . .
C88 C87 H87A 110.1 . .
C86 C87 H87A 110.1 . .
C88 C87 H87B 110.1 . .
C86 C87 H87B 110.1 . .
H87A C87 H87B 108.4 . .
C87 C88 O10 108.0 . .
C87 C88 H88A 110.1 . .
O10 C88 H88A 110.1 . .
C87 C88 H88B 110.1 . .
O10 C88 H88B 110.1 . .
H88A C88 H88B 108.4 . .
C72 O6 C69 108.0 . .
C72 O6 K1 123.4(5) . .
C69 O6 K1 114.7(5) . .
C70 C69 O6 108.0 . .
C70 C69 H69A 110.1 . .
O6 C69 H69A 110.1 . .
C70 C69 H69B 110.1 . .
O6 C69 H69B 110.1 . .
H69A C69 H69B 108.4 . .
C71 C70 C69 108.0 . .
C71 C70 H70A 110.1 . .
C69 C70 H70A 110.1 . .
C71 C70 H70B 110.1 . .
C69 C70 H70B 110.1 . .
H70A C70 H70B 108.4 . .
C70 C71 C72 108.0 . .
C70 C71 H71A 110.1 . .
C72 C71 H71A 110.1 . .
C70 C71 H71B 110.1 . .
C72 C71 H71B 110.1 . .
H71A C71 H71B 108.4 . .
C71 C72 O6 108.0 . .
C71 C72 H72A 110.1 . .
O6 C72 H72A 110.1 . .
C71 C72 H72B 110.1 . .
O6 C72 H72B 110.1 . .
H72A C72 H72B 108.4 . .
O1 K1 O4 110.36(18) . .
O1 K1 O5 92.4(3) . .
O4 K1 O5 105.6(3) . .
O1 K1 O6 140.9(2) . .
O4 K1 O6 106.4(2) . .
O5 K1 O6 90.2(4) . .
O1 K1 O2 47.88(15) . .
O4 K1 O2 156.13(16) . .
O5 K1 O2 87.1(3) . .
O6 K1 O2 93.3(2) . .
O1 K1 C28 127.4(2) . .
O4 K1 C28 23.27(17) . .
O5 K1 C28 116.1(3) . .
O6 K1 C28 85.3(2) . .
O2 K1 C28 156.65(18) . .
O1 K1 C6 87.06(18) . .
O4 K1 C6 73.20(17) . .
O5 K1 C6 178.4(3) . .
O6 K1 C6 91.2(2) . .
O2 K1 C6 93.57(17) . .
C28 K1 C6 63.21(19) . .
O1 K1 K3 81.43(12) . .
O4 K1 K3 28.96(13) . .
O5 K1 K3 106.5(3) . .
O6 K1 K3 134.7(2) . .
O2 K1 K3 128.42(11) . .
C28 K1 K3 49.46(16) . .
C6 K1 K3 71.90(13) . .
O1 K1 H2A 32.9 . .
O4 K1 H2A 141.7 . .
O5 K1 H2A 90.2 . .
O6 K1 H2A 108.1 . .
O2 K1 H2A 15.1 . .
C28 K1 H2A 150.9 . .
C6 K1 H2A 90.2 . .
K3 K1 H2A 113.4 . .
O7 K2 O8 87.9(3) . .
O7 K2 O3 132.4(3) . .
O8 K2 O3 117.5(2) . .
O7 K2 C27 133.9(3) . .
O8 K2 C27 119.8(3) . .
O3 K2 C27 69.48(18) . .
O7 K2 C22 153.1(3) . .
O8 K2 C22 96.3(2) . .
O3 K2 C22 25.80(16) . .
C27 K2 C22 65.7(2) . .
O7 K2 C28 111.6(3) . .
O8 K2 C28 141.2(3) . .
O3 K2 C28 74.24(19) . .
C27 K2 C28 25.30(19) . .
C22 K2 C28 81.1(2) . .
O7 K2 C31 103.8(3) . .
O8 K2 C31 91.6(3) . .
O3 K2 C31 114.01(19) . .
C27 K2 C31 45.3(2) . .
C22 K2 C31 102.6(2) . .
C28 K2 C31 52.1(2) . .
O7 K2 C29 90.3(3) . .
O8 K2 C29 132.3(3) . .
O3 K2 C29 98.1(2) . .
C27 K2 C29 43.6(2) . .
C22 K2 C29 105.8(2) . .
C28 K2 C29 24.9(2) . .
C31 K2 C29 42.9(2) . .
O7 K2 C21 174.0(3) . .
O8 K2 C21 97.3(2) . .
O3 K2 C21 42.21(16) . .
C27 K2 C21 45.10(19) . .
C22 K2 C21 23.62(17) . .
C28 K2 C21 65.70(19) . .
C31 K2 C21 78.9(2) . .
C29 K2 C21 88.22(19) . .
O7 K2 K3 108.8(2) . .
O8 K2 K3 151.6(2) . .
O3 K2 K3 34.84(11) . .
C27 K2 K3 64.65(16) . .
C22 K2 K3 58.58(14) . .
C28 K2 K3 54.09(17) . .
C31 K2 K3 105.74(17) . .
C29 K2 K3 72.01(17) . .
C21 K2 K3 65.28(13) . .
O3 K3 O4 87.37(17) . .
O3 K3 O9 145.7(3) . .
O4 K3 O9 107.3(3) . .
O3 K3 O10 104.0(3) . .
O4 K3 O10 150.9(3) . .
O9 K3 O10 78.3(4) . .
O3 K3 C84 147.6(5) . .
O4 K3 C84 87.9(3) . .
O9 K3 C84 19.4(3) . .
O10 K3 C84 95.5(4) . .
O3 K3 C55 77.2(2) . 2_554
O4 K3 C55 129.1(3) . 2_554
O9 K3 C55 69.4(3) . 2_554
O10 K3 C55 79.9(4) . 2_554
C84 K3 C55 81.1(5) . 2_554
O3 K3 C28 70.44(19) . .
O4 K3 C28 18.30(17) . .
O9 K3 C28 117.4(3) . .
O10 K3 C28 160.1(3) . .
C84 K3 C28 98.6(4) . .
C55 K3 C28 116.1(3) 2_554 .
O3 K3 K2 36.62(13) . .
O4 K3 K2 66.12(14) . .
O9 K3 K2 121.6(3) . .
O10 K3 K2 136.0(2) . .
C84 K3 K2 113.7(5) . .
C55 K3 K2 73.4(2) 2_554 .
C28 K3 K2 48.10(15) . .
O3 K3 K1 99.50(13) . .
O4 K3 K1 29.65(13) . .
O9 K3 K1 108.5(2) . .
O10 K3 K1 121.3(2) . .
C84 K3 K1 91.9(4) . .
C55 K3 K1 158.4(3) 2_554 .
C28 K3 K1 44.54(14) . .
K2 K3 K1 91.17(6) . .
C9 O1 K1 153.0(4) . .
C15 O2 K1 153.7(5) . .
C15 O2 H2A 109.2 . .
K1 O2 H2A 61.8 . .
C22 O3 K3 144.7(5) . .
C22 O3 K2 92.3(4) . .
K3 O3 K2 108.55(19) . .
C28 O4 K3 123.1(5) . .
C28 O4 K1 103.4(5) . .
K3 O4 K1 121.4(2) . .
C73 O8 C76 107.0(13) . .
C73 O8 K2 119.7(9) . .
C76 O8 K2 132.6(10) . .
C84 O9 C81 108.1(14) . .
C84 O9 K3 114.0(11) . .
C81 O9 K3 135.7(10) . .
C2 C1 C6 122.5(7) . .
C2 C1 H1 118.7 . .
C6 C1 H1 118.7 . .
C3 C2 C1 118.1(7) . .
C3 C2 C7 118.0(7) . .
C1 C2 C7 123.3(6) . .
C2 C3 C4 120.1(8) . .
C2 C3 H3 120.0 . .
C4 C3 H3 120.0 . .
C5 C4 C3 119.9(8) . .
C5 C4 H4 120.0 . .
C3 C4 H4 120.0 . .
C4 C5 C6 122.3(8) . .
C4 C5 H5 118.9 . .
C6 C5 H5 118.9 . .
C5 C6 C1 116.9(7) . .
C5 C6 C20 124.1(7) . .
C1 C6 C20 119.0(6) . .
C5 C6 K1 100.8(5) . .
C1 C6 K1 74.0(4) . .
C20 C6 K1 93.3(4) . .
C2 C7 C8 117.6(6) . .
C2 C7 C14 112.2(6) . .
C8 C7 C14 112.4(6) . .
C2 C7 H7 104.3 . .
C8 C7 H7 104.3 . .
C14 C7 H7 104.3 . .
C9 C8 C13 117.9(7) . .
C9 C8 C7 125.1(6) . .
C13 C8 C7 117.0(6) . .
O1 C9 C8 118.9(7) . .
O1 C9 C10 121.5(7) . .
C8 C9 C10 119.5(7) . .
C11 C10 C9 119.2(7) . .
C11 C10 C33 121.4(7) . .
C9 C10 C33 119.0(7) . .
C12 C11 C10 122.5(8) . .
C12 C11 H11 118.7 . .
C10 C11 H11 118.7 . .
C13 C12 C11 116.5(8) . .
C13 C12 C37 122.4(8) . .
C11 C12 C37 121.0(8) . .
C12 C13 C8 124.2(7) . .
C12 C13 H13 117.9 . .
C8 C13 H13 117.9 . .
C19 C14 C15 116.3(7) . .
C19 C14 C7 119.6(7) . .
C15 C14 C7 124.1(7) . .
O2 C15 C16 121.1(8) . .
O2 C15 C14 118.7(7) . .
C16 C15 C14 120.1(8) . .
C17 C16 C15 119.9(9) . .
C17 C16 C41 120.2(8) . .
C15 C16 C41 119.6(8) . .
C16 C17 C18 123.4(9) . .
C16 C17 H17 118.3 . .
C18 C17 H17 118.3 . .
C19 C18 C17 114.5(8) . .
C19 C18 C45 123.7(9) . .
C17 C18 C45 121.8(9) . .
C18 C19 C14 125.7(8) . .
C18 C19 H19 117.1 . .
C14 C19 H19 117.1 . .
C6 C20 C21 114.0(6) . .
C6 C20 C27 112.4(6) . .
C21 C20 C27 111.7(6) . .
C6 C20 H20 106.0 . .
C21 C20 H20 106.0 . .
C27 C20 H20 106.0 . .
C26 C21 C22 120.3(7) . .
C26 C21 C20 121.4(7) . .
C22 C21 C20 118.3(6) . .
C26 C21 K2 123.9(5) . .
C22 C21 K2 58.9(4) . .
C20 C21 K2 86.4(4) . .
O3 C22 C21 118.9(6) . .
O3 C22 C23 123.5(7) . .
C21 C22 C23 117.6(6) . .
O3 C22 K2 61.9(4) . .
C21 C22 K2 97.4(4) . .
C23 C22 K2 112.0(5) . .
C24 C23 C22 118.4(8) . .
C24 C23 C49 122.2(7) . .
C22 C23 C49 119.4(7) . .
C23 C24 C25 126.0(8) . .
C23 C24 H24 117.0 . .
C25 C24 H24 117.0 . .
C24 C25 C26 116.3(7) . .
C24 C25 C53 122.4(8) . .
C26 C25 C53 121.3(8) . .
C25 C26 C21 121.2(7) . .
C25 C26 H26 119.4 . .
C21 C26 H26 119.4 . .
C28 C27 C32 121.4(7) . .
C28 C27 C20 118.6(7) . .
C32 C27 C20 120.0(7) . .
C28 C27 K2 86.3(5) . .
C32 C27 K2 78.2(5) . .
C20 C27 K2 105.2(4) . .
O4 C28 C27 120.8(7) . .
O4 C28 C29 122.4(7) . .
C27 C28 C29 116.8(8) . .
O4 C28 K2 115.7(5) . .
C27 C28 K2 68.4(4) . .
C29 C28 K2 83.9(5) . .
O4 C28 K1 53.3(4) . .
C27 C28 K1 97.8(5) . .
C29 C28 K1 120.2(6) . .
K2 C28 K1 155.9(3) . .
O4 C28 K3 38.6(4) . .
C27 C28 K3 101.0(5) . .
C29 C28 K3 127.8(5) . .
K2 C28 K3 77.82(18) . .
K1 C28 K3 86.0(2) . .
C30 C29 C28 118.5(8) . .
C30 C29 C57 121.9(8) . .
C28 C29 C57 119.6(9) . .
C30 C29 K2 79.0(6) . .
C28 C29 K2 71.1(5) . .
C57 C29 K2 122.2(7) . .
C31 C30 C29 124.7(9) . .
C31 C30 H30 117.6 . .
C29 C30 H30 117.6 . .
C30 C31 C32 115.3(8) . .
C30 C31 C61 121.0(9) . .
C32 C31 C61 123.6(9) . .
C30 C31 K2 83.4(5) . .
C32 C31 K2 67.6(4) . .
C61 C31 K2 120.1(7) . .
C31 C32 C27 123.2(8) . .
C31 C32 H32 118.4 . .
C27 C32 H32 118.4 . .
C34 C33 C10 111.5(8) . .
C34 C33 C35 109.7(9) . .
C10 C33 C35 109.5(8) . .
C34 C33 C36 107.7(9) . .
C10 C33 C36 110.5(8) . .
C35 C33 C36 107.9(9) . .
C33 C34 H34A 109.5 . .
C33 C34 H34B 109.5 . .
H34A C34 H34B 109.5 . .
C33 C34 H34C 109.5 . .
H34A C34 H34C 109.5 . .
H34B C34 H34C 109.5 . .
C33 C35 H35A 109.5 . .
C33 C35 H35B 109.5 . .
H35A C35 H35B 109.5 . .
C33 C35 H35C 109.5 . .
H35A C35 H35C 109.5 . .
H35B C35 H35C 109.5 . .
C33 C36 H36A 109.5 . .
C33 C36 H36B 109.5 . .
H36A C36 H36B 109.5 . .
C33 C36 H36C 109.5 . .
H36A C36 H36C 109.5 . .
H36B C36 H36C 109.5 . .
C40 C37 C12 114.9(10) . .
C40 C37 C39 111.4(16) . .
C12 C37 C39 114.2(11) . .
C40 C37 C38 106.5(18) . .
C12 C37 C38 109.3(10) . .
C39 C37 C38 99.1(15) . .
C37 C38 H38A 109.5 . .
C37 C38 H38B 109.5 . .
H38A C38 H38B 109.5 . .
C37 C38 H38C 109.5 . .
H38A C38 H38C 109.5 . .
H38B C38 H38C 109.5 . .
C37 C39 H39A 109.5 . .
C37 C39 H39B 109.5 . .
H39A C39 H39B 109.5 . .
C37 C39 H39C 109.5 . .
H39A C39 H39C 109.5 . .
H39B C39 H39C 109.5 . .
C37 C40 H40A 109.5 . .
C37 C40 H40B 109.5 . .
H40A C40 H40B 109.5 . .
C37 C40 H40C 109.5 . .
H40A C40 H40C 109.5 . .
H40B C40 H40C 109.5 . .
C43 C41 C42 110.9(9) . .
C43 C41 C44 108.2(10) . .
C42 C41 C44 108.7(10) . .
C43 C41 C16 109.3(7) . .
C42 C41 C16 108.7(8) . .
C44 C41 C16 111.1(8) . .
C41 C42 H42A 109.5 . .
C41 C42 H42B 109.5 . .
H42A C42 H42B 109.5 . .
C41 C42 H42C 109.5 . .
H42A C42 H42C 109.5 . .
H42B C42 H42C 109.5 . .
C41 C43 H43A 109.5 . .
C41 C43 H43B 109.5 . .
H43A C43 H43B 109.5 . .
C41 C43 H43C 109.5 . .
H43A C43 H43C 109.5 . .
H43B C43 H43C 109.5 . .
C41 C44 H44A 109.5 . .
C41 C44 H44B 109.5 . .
H44A C44 H44B 109.5 . .
C41 C44 H44C 109.5 . .
H44A C44 H44C 109.5 . .
H44B C44 H44C 109.5 . .
C47 C45 C46 102.0(16) . .
C47 C45 C18 110.6(13) . .
C46 C45 C18 111.1(10) . .
C47 C45 C48 116.3(16) . .
C46 C45 C48 102.4(16) . .
C18 C45 C48 113.4(11) . .
C45 C46 H46A 109.5 . .
C45 C46 H46B 109.5 . .
H46A C46 H46B 109.5 . .
C45 C46 H46C 109.5 . .
H46A C46 H46C 109.5 . .
H46B C46 H46C 109.5 . .
C45 C47 H47A 109.5 . .
C45 C47 H47B 109.5 . .
H47A C47 H47B 109.5 . .
C45 C47 H47C 109.5 . .
H47A C47 H47C 109.5 . .
H47B C47 H47C 109.5 . .
C45 C48 H48A 109.5 . .
C45 C48 H48B 109.5 . .
H48A C48 H48B 109.5 . .
C45 C48 H48C 109.5 . .
H48A C48 H48C 109.5 . .
H48B C48 H48C 109.5 . .
C52 C49 C50 109.6(8) . .
C52 C49 C51 110.6(8) . .
C50 C49 C51 105.6(9) . .
C52 C49 C23 111.5(8) . .
C50 C49 C23 109.0(7) . .
C51 C49 C23 110.3(7) . .
C49 C50 H50A 109.5 . .
C49 C50 H50B 109.5 . .
H50A C50 H50B 109.5 . .
C49 C50 H50C 109.5 . .
H50A C50 H50C 109.5 . .
H50B C50 H50C 109.5 . .
C49 C51 H51A 109.5 . .
C49 C51 H51B 109.5 . .
H51A C51 H51B 109.5 . .
C49 C51 H51C 109.5 . .
H51A C51 H51C 109.5 . .
H51B C51 H51C 109.5 . .
C49 C52 H52A 109.5 . .
C49 C52 H52B 109.5 . .
H52A C52 H52B 109.5 . .
C49 C52 H52C 109.5 . .
H52A C52 H52C 109.5 . .
H52B C52 H52C 109.5 . .
C55 C53 C56 110.7(9) . .
C55 C53 C54 108.4(11) . .
C56 C53 C54 108.4(10) . .
C55 C53 C25 108.5(9) . .
C56 C53 C25 109.6(8) . .
C54 C53 C25 111.2(8) . .
C53 C54 H54A 109.5 . .
C53 C54 H54B 109.5 . .
H54A C54 H54B 109.5 . .
C53 C54 H54C 109.5 . .
H54A C54 H54C 109.5 . .
H54B C54 H54C 109.5 . .
C53 C55 K3 160.2(10) . 2
C53 C56 H56A 109.5 . .
C53 C56 H56B 109.5 . .
H56A C56 H56B 109.5 . .
C53 C56 H56C 109.5 . .
H56A C56 H56C 109.5 . .
H56B C56 H56C 109.5 . .
C58 C57 C29 110.5(9) . .
C58 C57 C59 113.8(12) . .
C29 C57 C59 107.5(9) . .
C58 C57 C60 106.1(10) . .
C29 C57 C60 111.8(10) . .
C59 C57 C60 107.2(10) . .
C57 C58 H58A 109.5 . .
C57 C58 H58B 109.5 . .
H58A C58 H58B 109.5 . .
C57 C58 H58C 109.5 . .
H58A C58 H58C 109.5 . .
H58B C58 H58C 109.5 . .
C57 C59 H59A 109.5 . .
C57 C59 H59B 109.5 . .
H59A C59 H59B 109.5 . .
C57 C59 H59C 109.5 . .
H59A C59 H59C 109.5 . .
H59B C59 H59C 109.5 . .
C57 C60 H60A 109.5 . .
C57 C60 H60B 109.5 . .
H60A C60 H60B 109.5 . .
C57 C60 H60C 109.5 . .
H60A C60 H60C 109.5 . .
H60B C60 H60C 109.5 . .
C64 C61 C62 107.1(13) . .
C64 C61 C63 111.3(15) . .
C62 C61 C63 103.7(14) . .
C64 C61 C31 113.1(9) . .
C62 C61 C31 109.5(10) . .
C63 C61 C31 111.6(12) . .
C61 C62 H62A 109.5 . .
C61 C62 H62B 109.5 . .
H62A C62 H62B 109.5 . .
C61 C62 H62C 109.5 . .
H62A C62 H62C 109.5 . .
H62B C62 H62C 109.5 . .
C61 C63 H63A 109.5 . .
C61 C63 H63B 109.5 . .
H63A C63 H63B 109.5 . .
C61 C63 H63C 109.5 . .
H63A C63 H63C 109.5 . .
H63B C63 H63C 109.5 . .
C61 C64 H64A 109.5 . .
C61 C64 H64B 109.5 . .
H64A C64 H64B 109.5 . .
C61 C64 H64C 109.5 . .
H64A C64 H64C 109.5 . .
H64B C64 H64C 109.5 . .
O8 C73 C74 111.3(16) . .
O8 C73 H73A 109.4 . .
C74 C73 H73A 109.4 . .
O8 C73 H73B 109.4 . .
C74 C73 H73B 109.4 . .
H73A C73 H73B 108.0 . .
C75 C74 C73 112(2) . .
C75 C74 H74A 109.3 . .
C73 C74 H74A 109.3 . .
C75 C74 H74B 109.3 . .
C73 C74 H74B 109.3 . .
H74A C74 H74B 107.9 . .
C74 C75 C76 104.6(18) . .
C74 C75 H75A 110.8 . .
C76 C75 H75A 110.8 . .
C74 C75 H75B 110.8 . .
C76 C75 H75B 110.8 . .
H75A C75 H75B 108.9 . .
O8 C76 C75 103.2(14) . .
O8 C76 H76A 111.1 . .
C75 C76 H76A 111.1 . .
O8 C76 H76B 111.1 . .
C75 C76 H76B 111.1 . .
H76A C76 H76B 109.1 . .
O9 C81 C82 101.3(13) . .
O9 C81 H81A 111.5 . .
C82 C81 H81A 111.5 . .
O9 C81 H81B 111.5 . .
C82 C81 H81B 111.5 . .
H81A C81 H81B 109.3 . .
C83 C82 C81 104.6(15) . .
C83 C82 H82A 110.8 . .
C81 C82 H82A 110.8 . .
C83 C82 H82B 110.8 . .
C81 C82 H82B 110.8 . .
H82A C82 H82B 108.9 . .
C82 C83 C84 106.8(18) . .
C82 C83 H83A 110.4 . .
C84 C83 H83A 110.4 . .
C82 C83 H83B 110.4 . .
C84 C83 H83B 110.4 . .
H83A C83 H83B 108.6 . .
O9 C84 C83 98.7(18) . .
O9 C84 K3 46.7(9) . .
C83 C84 K3 136.9(18) . .
O9 C84 H84A 112.0 . .
C83 C84 H84A 112.0 . .
K3 C84 H84A 71.8 . .
O9 C84 H84B 112.0 . .
C83 C84 H84B 112.0 . .
K3 C84 H84B 105.8 . .
H84A C84 H84B 109.7 . .

loop_
_geom_bond_atom_site_label_1
_geom_bond_atom_site_label_2
_geom_bond_distance
_geom_bond_site_symmetry_2
O5 C65 1.4200 .
O5 C68 1.4200 .
O5 K1 2.687(8) .
C65 C66 1.4200 .
C65 H65A 0.9700 .
C65 H65B 0.9700 .
C66 C67 1.4200 .
C66 H66A 0.9700 .
C66 H66B 0.9700 .
C67 C68 1.4200 .
C67 H67A 0.9700 .
C67 H67B 0.9700 .
C68 H68A 0.9700 .
C68 H68B 0.9700 .
O7 C77 1.4200 .
O7 C80 1.4200 .
O7 K2 2.653(6) .
C77 C78 1.4200 .
C77 H77A 0.9700 .
C77 H77B 0.9700 .
C78 C79 1.4200 .
C78 H78A 0.9700 .
C78 H78B 0.9700 .
C79 C80 1.4200 .
C79 H79A 0.9700 .
C79 H79B 0.9700 .
C80 H80A 0.9700 .
C80 H80B 0.9700 .
O10 C88 1.4200 .
O10 C85 1.4200 .
O10 K3 2.829(9) .
C85 C86 1.4200 .
C85 H85A 0.9700 .
C85 H85B 0.9700 .
C86 C87 1.4200 .
C86 H86A 0.9700 .
C86 H86B 0.9700 .
C87 C88 1.4200 .
C87 H87A 0.9700 .
C87 H87B 0.9700 .
C88 H88A 0.9700 .
C88 H88B 0.9700 .
O6 C72 1.4200 .
O6 C69 1.4200 .
O6 K1 2.711(7) .
C69 C70 1.4200 .
C69 H69A 0.9700 .
C69 H69B 0.9700 .
C70 C71 1.4200 .
C70 H70A 0.9700 .
C70 H70B 0.9700 .
C71 C72 1.4200 .
C71 H71A 0.9700 .
C71 H71B 0.9700 .
C72 H72A 0.9700 .
C72 H72B 0.9700 .
K1 O1 2.633(5) .
K1 O4 2.685(6) .
K1 O2 3.175(6) .
K1 C28 3.258(9) .
K1 C6 3.300(7) .
K1 K3 4.634(3) .
K1 H2A 2.8733 .
K2 O8 2.669(9) .
K2 O3 2.681(6) .
K2 C27 3.023(8) .
K2 C22 3.036(7) .
K2 C28 3.244(9) .
K2 C31 3.303(9) .
K2 C29 3.410(10) .
K2 C21 3.515(7) .
K2 K3 4.261(3) .
K3 O3 2.567(5) .
K3 O4 2.629(6) .
K3 O9 2.759(10) .
K3 C84 3.47(2) .
K3 C55 3.508(12) 2_554
K3 C28 3.531(9) .
O1 C9 1.333(8) .
O2 C15 1.351(9) .
O2 H2A 0.8501 .
O3 C22 1.322(8) .
O4 C28 1.324(9) .
O8 C73 1.378(15) .
O8 C76 1.425(16) .
O9 C84 1.26(2) .
O9 C81 1.441(17) .
C1 C2 1.387(9) .
C1 C6 1.403(9) .
C1 H1 0.9300 .
C2 C3 1.383(10) .
C2 C7 1.521(10) .
C3 C4 1.405(12) .
C3 H3 0.9300 .
C4 C5 1.357(11) .
C4 H4 0.9300 .
C5 C6 1.379(10) .
C5 H5 0.9300 .
C6 C20 1.511(10) .
C7 C8 1.528(10) .
C7 C14 1.541(10) .
C7 H7 0.9800 .
C8 C9 1.396(10) .
C8 C13 1.400(10) .
C9 C10 1.401(10) .
C10 C11 1.391(10) .
C10 C33 1.545(12) .
C11 C12 1.383(11) .
C11 H11 0.9300 .
C12 C13 1.366(11) .
C12 C37 1.492(12) .
C13 H13 0.9300 .
C14 C19 1.387(10) .
C14 C15 1.419(10) .
C15 C16 1.371(11) .
C16 C17 1.342(12) .
C16 C41 1.571(13) .
C17 C18 1.421(12) .
C17 H17 0.9300 .
C18 C19 1.349(11) .
C18 C45 1.515(13) .
C19 H19 0.9300 .
C20 C21 1.526(10) .
C20 C27 1.552(10) .
C20 H20 0.9800 .
C21 C26 1.397(10) .
C21 C22 1.420(10) .
C22 C23 1.425(10) .
C23 C24 1.355(11) .
C23 C49 1.558(11) .
C24 C25 1.369(11) .
C24 H24 0.9300 .
C25 C26 1.399(11) .
C25 C53 1.555(12) .
C26 H26 0.9300 .
C27 C28 1.389(11) .
C27 C32 1.392(11) .
C28 C29 1.445(11) .
C29 C30 1.401(13) .
C29 C57 1.546(13) .
C30 C31 1.374(13) .
C30 H30 0.9300 .
C31 C32 1.391(11) .
C31 C61 1.516(13) .
C32 H32 0.9300 .
C33 C34 1.484(14) .
C33 C35 1.569(14) .
C33 C36 1.604(14) .
C34 H34A 0.9600 .
C34 H34B 0.9600 .
C34 H34C 0.9600 .
C35 H35A 0.9600 .
C35 H35B 0.9600 .
C35 H35C 0.9600 .
C36 H36A 0.9600 .
C36 H36B 0.9600 .
C36 H36C 0.9600 .
C37 C40 1.377(18) .
C37 C39 1.502(19) .
C37 C38 1.58(2) .
C38 H38A 0.9600 .
C38 H38B 0.9600 .
C38 H38C 0.9600 .
C39 H39A 0.9600 .
C39 H39B 0.9600 .
C39 H39C 0.9600 .
C40 H40A 0.9600 .
C40 H40B 0.9600 .
C40 H40C 0.9600 .
C41 C43 1.513(14) .
C41 C42 1.549(15) .
C41 C44 1.560(14) .
C42 H42A 0.9600 .
C42 H42B 0.9600 .
C42 H42C 0.9600 .
C43 H43A 0.9600 .
C43 H43B 0.9600 .
C43 H43C 0.9600 .
C44 H44A 0.9600 .
C44 H44B 0.9600 .
C44 H44C 0.9600 .
C45 C47 1.50(2) .
C45 C46 1.50(2) .
C45 C48 1.531(19) .
C46 H46A 0.9600 .
C46 H46B 0.9600 .
C46 H46C 0.9600 .
C47 H47A 0.9600 .
C47 H47B 0.9600 .
C47 H47C 0.9600 .
C48 H48A 0.9600 .
C48 H48B 0.9600 .
C48 H48C 0.9600 .
C49 C52 1.491(13) .
C49 C50 1.522(14) .
C49 C51 1.545(13) .
C50 H50A 0.9600 .
C50 H50B 0.9600 .
C50 H50C 0.9600 .
C51 H51A 0.9600 .
C51 H51B 0.9600 .
C51 H51C 0.9600 .
C52 H52A 0.9600 .
C52 H52B 0.9600 .
C52 H52C 0.9600 .
C53 C55 1.507(16) .
C53 C56 1.514(14) .
C53 C54 1.520(15) .
C54 H54A 0.9600 .
C54 H54B 0.9600 .
C54 H54C 0.9600 .
C55 K3 3.508(12) 2
C56 H56A 0.9600 .
C56 H56B 0.9600 .
C56 H56C 0.9600 .
C57 C58 1.518(16) .
C57 C59 1.561(17) .
C57 C60 1.594(15) .
C58 H58A 0.9600 .
C58 H58B 0.9600 .
C58 H58C 0.9600 .
C59 H59A 0.9600 .
C59 H59B 0.9600 .
C59 H59C 0.9600 .
C60 H60A 0.9600 .
C60 H60B 0.9600 .
C60 H60C 0.9600 .
C61 C64 1.435(17) .
C61 C62 1.505(16) .
C61 C63 1.514(19) .
C62 H62A 0.9600 .
C62 H62B 0.9600 .
C62 H62C 0.9600 .
C63 H63A 0.9600 .
C63 H63B 0.9600 .
C63 H63C 0.9600 .
C64 H64A 0.9600 .
C64 H64B 0.9600 .
C64 H64C 0.9600 .
C73 C74 1.37(2) .
C73 H73A 0.9700 .
C73 H73B 0.9700 .
C74 C75 1.32(3) .
C74 H74A 0.9700 .
C74 H74B 0.9700 .
C75 C76 1.59(3) .
C75 H75A 0.9700 .
C75 H75B 0.9700 .
C76 H76A 0.9700 .
C76 H76B 0.9700 .
C81 C82 1.45(2) .
C81 H81A 0.9700 .
C81 H81B 0.9700 .
C82 C83 1.33(2) .
C82 H82A 0.9700 .
C82 H82B 0.9700 .
C83 C84 1.47(2) .
C83 H83A 0.9700 .
C83 H83B 0.9700 .
C84 H84A 0.9700 .
C84 H84B 0.9700 .

loop_
_geom_torsion_atom_site_label_1
_geom_torsion_atom_site_label_2
_geom_torsion_atom_site_label_3
_geom_torsion_atom_site_label_4
_geom_torsion
_geom_torsion_site_symmetry_1
_geom_torsion_site_symmetry_4
C68 O5 C65 C66 0.0 . .
K1 O5 C65 C66 -173.5(10) . .
O5 C65 C66 C67 0.0 . .
C65 C66 C67 C68 0.0 . .
C66 C67 C68 O5 0.0 . .
C65 O5 C68 C67 0.0 . .
K1 O5 C68 C67 173.2(11) . .
C80 O7 C77 C78 0.0 . .
K2 O7 C77 C78 -175.7(9) . .
O7 C77 C78 C79 0.0 . .
C77 C78 C79 C80 0.0 . .
C77 O7 C80 C79 0.0 . .
K2 O7 C80 C79 175.7(9) . .
C78 C79 C80 O7 0.0 . .
C88 O10 C85 C86 0.0 . .
K3 O10 C85 C86 -178.1(9) . .
O10 C85 C86 C87 0.0 . .
C85 C86 C87 C88 0.0 . .
C86 C87 C88 O10 0.0 . .
C85 O10 C88 C87 0.0 . .
K3 O10 C88 C87 177.4(12) . .
C72 O6 C69 C70 0.0 . .
K1 O6 C69 C70 141.9(6) . .
O6 C69 C70 C71 0.0 . .
C69 C70 C71 C72 0.0 . .
C70 C71 C72 O6 0.0 . .
C69 O6 C72 C71 0.0 . .
K1 O6 C72 C71 -137.8(6) . .
C65 O5 K1 O1 -67.3(11) . .
C68 O5 K1 O1 120.5(12) . .
C65 O5 K1 O4 44.6(11) . .
C68 O5 K1 O4 -127.5(12) . .
C65 O5 K1 O6 151.8(11) . .
C68 O5 K1 O6 -20.4(12) . .
C65 O5 K1 O2 -114.9(11) . .
C68 O5 K1 O2 72.9(12) . .
C65 O5 K1 C28 66.9(12) . .
C68 O5 K1 C28 -105.3(12) . .
C65 O5 K1 C6 2(11) . .
C68 O5 K1 C6 -171(95) . .
C65 O5 K1 K3 14.5(11) . .
C68 O5 K1 K3 -157.7(12) . .
C72 O6 K1 O1 134.9(6) . .
C69 O6 K1 O1 -0.5(6) . .
C72 O6 K1 O4 -24.8(6) . .
C69 O6 K1 O4 -160.1(5) . .
C72 O6 K1 O5 -131.2(6) . .
C69 O6 K1 O5 93.5(5) . .
C72 O6 K1 O2 141.7(6) . .
C69 O6 K1 O2 6.3(5) . .
C72 O6 K1 C28 -15.0(6) . .
C69 O6 K1 C28 -150.3(5) . .
C72 O6 K1 C6 48.0(6) . .
C69 O6 K1 C6 -87.3(5) . .
C72 O6 K1 K3 -17.4(7) . .
C69 O6 K1 K3 -152.7(5) . .
C77 O7 K2 O8 -78.8(8) . .
C80 O7 K2 O8 106.3(9) . .
C77 O7 K2 O3 154.9(7) . .
C80 O7 K2 O3 -20.1(10) . .
C77 O7 K2 C27 52.2(9) . .
C80 O7 K2 C27 -122.8(9) . .
C77 O7 K2 C22 -178.6(8) . .
C80 O7 K2 C22 6.5(12) . .
C77 O7 K2 C28 66.8(9) . .
C80 O7 K2 C28 -108.2(9) . .
C77 O7 K2 C31 12.4(8) . .
C80 O7 K2 C31 -162.6(9) . .
C77 O7 K2 C29 53.6(8) . .
C80 O7 K2 C29 -121.4(9) . .
C77 O7 K2 C21 129(2) . .
C80 O7 K2 C21 -46(3) . .
C77 O7 K2 K3 124.7(8) . .
C80 O7 K2 K3 -50.3(9) . .
C88 O10 K3 O3 -124.9(12) . .
C85 O10 K3 O3 52.4(8) . .
C88 O10 K3 O4 124.6(12) . .
C85 O10 K3 O4 -58.1(11) . .
C88 O10 K3 O9 20.0(12) . .
C85 O10 K3 O9 -162.7(9) . .
C88 O10 K3 C84 29.1(13) . .
C85 O10 K3 C84 -153.6(9) . .
C88 O10 K3 C55 -50.8(12) . 2_554
C85 O10 K3 C55 126.4(9) . 2_554
C88 O10 K3 C28 164.1(12) . .
C85 O10 K3 C28 -18.6(13) . .
C88 O10 K3 K2 -103.8(12) . .
C85 O10 K3 K2 73.5(9) . .
C88 O10 K3 K1 124.6(12) . .
C85 O10 K3 K1 -58.1(9) . .
O7 K2 K3 O3 139.4(3) . .
O8 K2 K3 O3 16.2(4) . .
C27 K2 K3 O3 -90.1(2) . .
C22 K2 K3 O3 -14.3(2) . .
C28 K2 K3 O3 -117.0(3) . .
C31 K2 K3 O3 -109.6(3) . .
C29 K2 K3 O3 -136.6(2) . .
C21 K2 K3 O3 -40.0(2) . .
O7 K2 K3 O4 -99.8(3) . .
O8 K2 K3 O4 136.9(4) . .
O3 K2 K3 O4 120.8(2) . .
C27 K2 K3 O4 30.66(19) . .
C22 K2 K3 O4 106.5(2) . .
C28 K2 K3 O4 3.8(2) . .
C31 K2 K3 O4 11.2(2) . .
C29 K2 K3 O4 -15.79(18) . .
C21 K2 K3 O4 80.74(19) . .
O7 K2 K3 O9 -3.5(4) . .
O8 K2 K3 O9 -126.8(5) . .
O3 K2 K3 O9 -143.0(4) . .
C27 K2 K3 O9 126.9(3) . .
C22 K2 K3 O9 -157.3(3) . .
C28 K2 K3 O9 100.1(3) . .
C31 K2 K3 O9 107.4(3) . .
C29 K2 K3 O9 80.5(3) . .
C21 K2 K3 O9 177.0(3) . .
O7 K2 K3 O10 103.6(4) . .
O8 K2 K3 O10 -19.7(6) . .
O3 K2 K3 O10 -35.8(4) . .
C27 K2 K3 O10 -125.9(4) . .
C22 K2 K3 O10 -50.1(4) . .
C28 K2 K3 O10 -152.8(4) . .
C31 K2 K3 O10 -145.4(4) . .
C29 K2 K3 O10 -172.4(4) . .
C21 K2 K3 O10 -75.9(4) . .
O7 K2 K3 C84 -23.6(5) . .
O8 K2 K3 C84 -146.8(6) . .
O3 K2 K3 C84 -163.0(5) . .
C27 K2 K3 C84 106.9(5) . .
C22 K2 K3 C84 -177.3(5) . .
C28 K2 K3 C84 80.0(5) . .
C31 K2 K3 C84 87.4(5) . .
C29 K2 K3 C84 60.4(5) . .
C21 K2 K3 C84 157.0(4) . .
O7 K2 K3 C55 48.6(3) . 2_554
O8 K2 K3 C55 -74.7(5) . 2_554
O3 K2 K3 C55 -90.9(3) . 2_554
C27 K2 K3 C55 179.0(3) . 2_554
C22 K2 K3 C55 -105.2(3) . 2_554
C28 K2 K3 C55 152.1(3) . 2_554
C31 K2 K3 C55 159.5(3) . 2_554
C29 K2 K3 C55 132.6(3) . 2_554
C21 K2 K3 C55 -130.9(3) . 2_554
O7 K2 K3 C28 -103.6(3) . .
O8 K2 K3 C28 133.1(4) . .
O3 K2 K3 C28 117.0(3) . .
C27 K2 K3 C28 26.9(2) . .
C22 K2 K3 C28 102.7(2) . .
C31 K2 K3 C28 7.4(2) . .
C29 K2 K3 C28 -19.6(2) . .
C21 K2 K3 C28 76.9(2) . .
O7 K2 K3 K1 -116.1(2) . .
O8 K2 K3 K1 120.6(4) . .
O3 K2 K3 K1 104.43(19) . .
C27 K2 K3 K1 14.34(16) . .
C22 K2 K3 K1 90.16(17) . .
C28 K2 K3 K1 -12.53(17) . .
C31 K2 K3 K1 -5.14(18) . .
C29 K2 K3 K1 -32.12(15) . .
C21 K2 K3 K1 64.41(14) . .
O1 K1 K3 O3 -110.40(18) . .
O4 K1 K3 O3 67.2(3) . .
O5 K1 K3 O3 159.7(3) . .
O6 K1 K3 O3 52.3(3) . .
O2 K1 K3 O3 -100.6(2) . .
C28 K1 K3 O3 49.2(2) . .
C6 K1 K3 O3 -20.70(19) . .
O1 K1 K3 O4 -177.6(3) . .
O5 K1 K3 O4 92.5(4) . .
O6 K1 K3 O4 -14.9(3) . .
O2 K1 K3 O4 -167.7(3) . .
C28 K1 K3 O4 -18.0(3) . .
C6 K1 K3 O4 -87.9(3) . .
O1 K1 K3 O9 89.8(4) . .
O4 K1 K3 O9 -92.6(4) . .
O5 K1 K3 O9 -0.1(4) . .
O6 K1 K3 O9 -107.5(4) . .
O2 K1 K3 O9 99.6(4) . .
C28 K1 K3 O9 -110.7(4) . .
C6 K1 K3 O9 179.5(4) . .
O1 K1 K3 O10 2.5(3) . .
O4 K1 K3 O10 -180.0(4) . .
O5 K1 K3 O10 -87.5(4) . .
O6 K1 K3 O10 165.1(4) . .
O2 K1 K3 O10 12.3(3) . .
C28 K1 K3 O10 162.0(4) . .
C6 K1 K3 O10 92.2(3) . .
O1 K1 K3 C84 100.0(5) . .
O4 K1 K3 C84 -82.4(5) . .
O5 K1 K3 C84 10.1(5) . .
O6 K1 K3 C84 -97.3(5) . .
O2 K1 K3 C84 109.8(5) . .
C28 K1 K3 C84 -100.4(5) . .
C6 K1 K3 C84 -170.3(5) . .
O1 K1 K3 C55 170.3(6) . 2_554
O4 K1 K3 C55 -12.2(6) . 2_554
O5 K1 K3 C55 80.4(6) . 2_554
O6 K1 K3 C55 -27.0(6) . 2_554
O2 K1 K3 C55 -179.9(6) . 2_554
C28 K1 K3 C55 -30.2(6) . 2_554
C6 K1 K3 C55 -100.0(6) . 2_554
O1 K1 K3 C28 -159.6(2) . .
O4 K1 K3 C28 18.0(3) . .
O5 K1 K3 C28 110.5(3) . .
O6 K1 K3 C28 3.1(3) . .
O2 K1 K3 C28 -149.7(2) . .
C6 K1 K3 C28 -69.9(2) . .
O1 K1 K3 K2 -146.25(13) . .
O4 K1 K3 K2 31.3(2) . .
O5 K1 K3 K2 123.8(3) . .
O6 K1 K3 K2 16.4(3) . .
O2 K1 K3 K2 -136.42(15) . .
C28 K1 K3 K2 13.31(19) . .
C6 K1 K3 K2 -56.55(14) . .
O4 K1 O1 C9 46.3(10) . .
O5 K1 O1 C9 153.9(10) . .
O6 K1 O1 C9 -112.9(10) . .
O2 K1 O1 C9 -122.1(10) . .
C28 K1 O1 C9 28.0(11) . .
C6 K1 O1 C9 -24.6(10) . .
K3 K1 O1 C9 47.5(10) . .
O1 K1 O2 C15 81.5(10) . .
O4 K1 O2 C15 53.6(12) . .
O5 K1 O2 C15 177.2(11) . .
O6 K1 O2 C15 -92.7(10) . .
C28 K1 O2 C15 -6.9(13) . .
C6 K1 O2 C15 -1.3(10) . .
K3 K1 O2 C15 68.3(11) . .
O4 K3 O3 C22 71.3(8) . .
O9 K3 O3 C22 -171.3(9) . .
O10 K3 O3 C22 -81.6(9) . .
C84 K3 O3 C22 153.2(9) . .
C55 K3 O3 C22 -157.6(9) 2_554 .
C28 K3 O3 C22 78.5(8) . .
K2 K3 O3 C22 123.2(9) . .
K1 K3 O3 C22 44.2(8) . .
O4 K3 O3 K2 -51.87(19) . .
O9 K3 O3 K2 65.5(6) . .
O10 K3 O3 K2 155.2(3) . .
C84 K3 O3 K2 30.0(7) . .
C55 K3 O3 K2 79.2(3) 2_554 .
C28 K3 O3 K2 -44.75(19) . .
K1 K3 O3 K2 -79.02(17) . .
O7 K2 O3 C22 152.4(5) . .
O8 K2 O3 C22 37.5(5) . .
C27 K2 O3 C22 -76.3(4) . .
C28 K2 O3 C22 -102.5(4) . .
C31 K2 O3 C22 -68.0(5) . .
C29 K2 O3 C22 -109.7(4) . .
C21 K2 O3 C22 -31.5(4) . .
K3 K2 O3 C22 -151.1(5) . .
O7 K2 O3 K3 -56.5(4) . .
O8 K2 O3 K3 -171.4(2) . .
C27 K2 O3 K3 74.8(2) . .
C22 K2 O3 K3 151.1(5) . .
C28 K2 O3 K3 48.6(2) . .
C31 K2 O3 K3 83.1(3) . .
C29 K2 O3 K3 41.4(2) . .
C21 K2 O3 K3 119.6(3) . .
O3 K3 O4 C28 21.8(5) . .
O9 K3 O4 C28 -126.5(6) . .
O10 K3 O4 C28 136.4(7) . .
C84 K3 O4 C28 -126.2(7) . .
C55 K3 O4 C28 -49.4(6) 2_554 .
K2 K3 O4 C28 -9.0(5) . .
K1 K3 O4 C28 136.3(6) . .
O3 K3 O4 K1 -114.5(2) . .
O9 K3 O4 K1 97.1(4) . .
O10 K3 O4 K1 0.0(7) . .
C84 K3 O4 K1 97.5(5) . .
C55 K3 O4 K1 174.3(3) 2_554 .
C28 K3 O4 K1 -136.3(6) . .
K2 K3 O4 K1 -145.4(2) . .
O1 K1 O4 C28 -140.9(4) . .
O5 K1 O4 C28 120.5(5) . .
O6 K1 O4 C28 25.5(5) . .
O2 K1 O4 C28 -119.2(5) . .
C6 K1 O4 C28 -60.7(4) . .
K3 K1 O4 C28 -143.5(5) . .
O1 K1 O4 K3 2.6(3) . .
O5 K1 O4 K3 -96.0(4) . .
O6 K1 O4 K3 169.0(2) . .
O2 K1 O4 K3 24.3(6) . .
C28 K1 O4 K3 143.5(5) . .
C6 K1 O4 K3 82.8(2) . .
O7 K2 O8 C73 -174.6(11) . .
O3 K2 O8 C73 -36.6(11) . .
C27 K2 O8 C73 44.3(11) . .
C22 K2 O8 C73 -21.2(11) . .
C28 K2 O8 C73 62.5(12) . .
C31 K2 O8 C73 81.6(11) . .
C29 K2 O8 C73 96.9(11) . .
C21 K2 O8 C73 2.6(11) . .
K3 K2 O8 C73 -47.0(12) . .
O7 K2 O8 C76 -5.3(14) . .
O3 K2 O8 C76 132.6(13) . .
C27 K2 O8 C76 -146.4(13) . .
C22 K2 O8 C76 148.1(14) . .
C28 K2 O8 C76 -128.3(13) . .
C31 K2 O8 C76 -109.1(14) . .
C29 K2 O8 C76 -93.8(14) . .
C21 K2 O8 C76 171.9(14) . .
K3 K2 O8 C76 122.3(13) . .
O3 K3 O9 C84 -110.6(18) . .
O4 K3 O9 C84 1.2(19) . .
O10 K3 O9 C84 151.7(19) . .
C55 K3 O9 C84 -125(2) 2_554 .
C28 K3 O9 C84 -15(2) . .
K2 K3 O9 C84 -71.0(19) . .
K1 K3 O9 C84 32.3(19) . .
O3 K3 O9 C81 89.5(18) . .
O4 K3 O9 C81 -158.8(16) . .
O10 K3 O9 C81 -8.3(16) . .
C84 K3 O9 C81 -160(3) . .
C55 K3 O9 C81 75.2(17) 2_554 .
C28 K3 O9 C81 -175.3(16) . .
K2 K3 O9 C81 129.0(16) . .
K1 K3 O9 C81 -127.7(16) . .
C6 C1 C2 C3 -3.9(10) . .
C6 C1 C2 C7 -175.1(6) . .
C1 C2 C3 C4 0.9(12) . .
C7 C2 C3 C4 172.5(8) . .
C2 C3 C4 C5 1.9(14) . .
C3 C4 C5 C6 -1.8(14) . .
C4 C5 C6 C1 -1.0(12) . .
C4 C5 C6 C20 177.9(8) . .
C4 C5 C6 K1 76.5(9) . .
C2 C1 C6 C5 3.9(10) . .
C2 C1 C6 C20 -175.0(6) . .
C2 C1 C6 K1 -90.2(6) . .
O1 K1 C6 C5 -123.5(5) . .
O4 K1 C6 C5 124.2(5) . .
O5 K1 C6 C5 168(10) . .
O6 K1 C6 C5 17.4(5) . .
O2 K1 C6 C5 -76.1(5) . .
C28 K1 C6 C5 101.5(5) . .
K3 K1 C6 C5 154.5(5) . .
O1 K1 C6 C1 -8.3(4) . .
O4 K1 C6 C1 -120.6(4) . .
O5 K1 C6 C1 -77(11) . .
O6 K1 C6 C1 132.5(4) . .
O2 K1 C6 C1 39.1(4) . .
C28 K1 C6 C1 -143.3(5) . .
K3 K1 C6 C1 -90.3(4) . .
O1 K1 C6 C20 110.9(4) . .
O4 K1 C6 C20 -1.4(4) . .
O5 K1 C6 C20 42(11) . .
O6 K1 C6 C20 -108.2(4) . .
O2 K1 C6 C20 158.3(4) . .
C28 K1 C6 C20 -24.1(4) . .
K3 K1 C6 C20 28.9(4) . .
C3 C2 C7 C8 168.7(7) . .
C1 C2 C7 C8 -20.1(10) . .
C3 C2 C7 C14 36.0(9) . .
C1 C2 C7 C14 -152.8(7) . .
C2 C7 C8 C9 -52.5(10) . .
C14 C7 C8 C9 80.2(9) . .
C2 C7 C8 C13 131.5(7) . .
C14 C7 C8 C13 -95.9(7) . .
K1 O1 C9 C8 70.8(12) . .
K1 O1 C9 C10 -109.6(10) . .
C13 C8 C9 O1 178.7(6) . .
C7 C8 C9 O1 2.6(10) . .
C13 C8 C9 C10 -0.9(10) . .
C7 C8 C9 C10 -177.0(7) . .
O1 C9 C10 C11 -176.8(7) . .
C8 C9 C10 C11 2.8(11) . .
O1 C9 C10 C33 -3.6(12) . .
C8 C9 C10 C33 176.0(7) . .
C9 C10 C11 C12 -4.9(12) . .
C33 C10 C11 C12 -178.0(8) . .
C10 C11 C12 C13 5.0(12) . .
C10 C11 C12 C37 -178.7(9) . .
C11 C12 C13 C8 -3.1(12) . .
C37 C12 C13 C8 -179.4(9) . .
C9 C8 C13 C12 1.2(11) . .
C7 C8 C13 C12 177.5(7) . .
C2 C7 C14 C19 -122.6(7) . .
C8 C7 C14 C19 102.1(8) . .
C2 C7 C14 C15 59.4(9) . .
C8 C7 C14 C15 -75.9(9) . .
K1 O2 C15 C16 150.2(8) . .
K1 O2 C15 C14 -27.0(14) . .
C19 C14 C15 O2 178.3(7) . .
C7 C14 C15 O2 -3.7(11) . .
C19 C14 C15 C16 1.0(11) . .
C7 C14 C15 C16 179.1(7) . .
O2 C15 C16 C17 -178.8(8) . .
C14 C15 C16 C17 -1.6(13) . .
O2 C15 C16 C41 7.9(12) . .
C14 C15 C16 C41 -174.9(8) . .
C15 C16 C17 C18 1.7(15) . .
C41 C16 C17 C18 175.0(9) . .
C16 C17 C18 C19 -1.2(15) . .
C16 C17 C18 C45 176.4(12) . .
C17 C18 C19 C14 0.6(14) . .
C45 C18 C19 C14 -176.9(11) . .
C15 C14 C19 C18 -0.6(13) . .
C7 C14 C19 C18 -178.8(8) . .
C5 C6 C20 C21 85.4(9) . .
C1 C6 C20 C21 -95.7(8) . .
K1 C6 C20 C21 -169.3(5) . .
C5 C6 C20 C27 -43.0(10) . .
C1 C6 C20 C27 135.9(7) . .
K1 C6 C20 C27 62.4(6) . .
C6 C20 C21 C26 -30.3(10) . .
C27 C20 C21 C26 98.4(8) . .
C6 C20 C21 C22 149.9(6) . .
C27 C20 C21 C22 -81.3(8) . .
C6 C20 C21 K2 -158.4(6) . .
C27 C20 C21 K2 -29.7(5) . .
O7 K2 C21 C26 171(2) . .
O8 K2 C21 C26 18.9(7) . .
O3 K2 C21 C26 142.3(7) . .
C27 K2 C21 C26 -106.5(7) . .
C22 K2 C21 C26 107.8(8) . .
C28 K2 C21 C26 -124.6(7) . .
C31 K2 C21 C26 -71.3(6) . .
C29 K2 C21 C26 -113.6(6) . .
K3 K2 C21 C26 175.5(7) . .
O7 K2 C21 C22 63(3) . .
O8 K2 C21 C22 -88.8(5) . .
O3 K2 C21 C22 34.6(4) . .
C27 K2 C21 C22 145.8(5) . .
C28 K2 C21 C22 127.7(5) . .
C31 K2 C21 C22 -179.1(5) . .
C29 K2 C21 C22 138.7(5) . .
K3 K2 C21 C22 67.7(4) . .
O7 K2 C21 C20 -63(3) . .
O8 K2 C21 C20 144.9(4) . .
O3 K2 C21 C20 -91.7(4) . .
C27 K2 C21 C20 19.5(4) . .
C22 K2 C21 C20 -126.3(6) . .
C28 K2 C21 C20 1.4(4) . .
C31 K2 C21 C20 54.6(4) . .
C29 K2 C21 C20 12.4(4) . .
K3 K2 C21 C20 -58.6(4) . .
K3 O3 C22 C21 -44.7(11) . .
K2 O3 C22 C21 82.7(6) . .
K3 O3 C22 C23 133.6(7) . .
K2 O3 C22 C23 -99.0(7) . .
K3 O3 C22 K2 -127.4(8) . .
C26 C21 C22 O3 -175.7(7) . .
C20 C21 C22 O3 4.1(10) . .
K2 C21 C22 O3 -62.0(5) . .
C26 C21 C22 C23 5.9(10) . .
C20 C21 C22 C23 -174.4(7) . .
K2 C21 C22 C23 119.6(7) . .
C26 C21 C22 K2 -113.8(6) . .
C20 C21 C22 K2 66.0(6) . .
O7 K2 C22 O3 -49.3(8) . .
O8 K2 C22 O3 -147.1(4) . .
C27 K2 C22 O3 92.9(4) . .
C28 K2 C22 O3 72.0(4) . .
C31 K2 C22 O3 119.8(4) . .
C29 K2 C22 O3 75.6(4) . .
C21 K2 C22 O3 118.9(6) . .
K3 K2 C22 O3 18.9(3) . .
O7 K2 C22 C21 -168.1(6) . .
O8 K2 C22 C21 94.0(5) . .
O3 K2 C22 C21 -118.9(6) . .
C27 K2 C22 C21 -25.9(4) . .
C28 K2 C22 C21 -46.9(4) . .
C31 K2 C22 C21 0.9(5) . .
C29 K2 C22 C21 -43.3(5) . .
K3 K2 C22 C21 -100.0(4) . .
O7 K2 C22 C23 68.1(8) . .
O8 K2 C22 C23 -29.8(6) . .
O3 K2 C22 C23 117.3(7) . .
C27 K2 C22 C23 -149.7(6) . .
C28 K2 C22 C23 -170.7(6) . .
C31 K2 C22 C23 -122.8(5) . .
C29 K2 C22 C23 -167.1(5) . .
C21 K2 C22 C23 -123.8(7) . .
K3 K2 C22 C23 136.2(6) . .
O3 C22 C23 C24 175.8(8) . .
C21 C22 C23 C24 -5.8(11) . .
K2 C22 C23 C24 105.8(7) . .
O3 C22 C23 C49 -4.6(12) . .
C21 C22 C23 C49 173.8(7) . .
K2 C22 C23 C49 -74.6(8) . .
C22 C23 C24 C25 1.9(14) . .
C49 C23 C24 C25 -177.7(9) . .
C23 C24 C25 C26 2.2(13) . .
C23 C24 C25 C53 179.9(9) . .
C24 C25 C26 C21 -2.1(12) . .
C53 C25 C26 C21 -179.9(8) . .
C22 C21 C26 C25 -1.9(11) . .
C20 C21 C26 C25 178.4(7) . .
K2 C21 C26 C25 -72.8(9) . .
C6 C20 C27 C28 -99.7(8) . .
C21 C20 C27 C28 130.7(7) . .
C6 C20 C27 C32 81.2(9) . .
C21 C20 C27 C32 -48.4(9) . .
C6 C20 C27 K2 166.1(5) . .
C21 C20 C27 K2 36.6(6) . .
O7 K2 C27 C28 33.3(7) . .
O8 K2 C27 C28 152.8(5) . .
O3 K2 C27 C28 -96.5(5) . .
C22 K2 C27 C28 -124.1(5) . .
C31 K2 C27 C28 94.2(6) . .
C29 K2 C27 C28 31.2(5) . .
C21 K2 C27 C28 -138.5(6) . .
K3 K2 C27 C28 -58.9(5) . .
O7 K2 C27 C32 -89.9(6) . .
O8 K2 C27 C32 29.7(5) . .
O3 K2 C27 C32 140.4(5) . .
C22 K2 C27 C32 112.7(5) . .
C28 K2 C27 C32 -123.2(7) . .
C31 K2 C27 C32 -28.9(4) . .
C29 K2 C27 C32 -91.9(5) . .
C21 K2 C27 C32 98.4(5) . .
K3 K2 C27 C32 177.9(5) . .
O7 K2 C27 C20 151.9(5) . .
O8 K2 C27 C20 -88.6(5) . .
O3 K2 C27 C20 22.1(4) . .
C22 K2 C27 C20 -5.5(4) . .
C28 K2 C27 C20 118.6(7) . .
C31 K2 C27 C20 -147.1(6) . .
C29 K2 C27 C20 149.8(6) . .
C21 K2 C27 C20 -19.8(4) . .
K3 K2 C27 C20 59.7(4) . .
K3 O4 C28 C27 -67.0(9) . .
K1 O4 C28 C27 75.7(7) . .
K3 O4 C28 C29 111.7(7) . .
K1 O4 C28 C29 -105.6(7) . .
K3 O4 C28 K2 12.1(7) . .
K1 O4 C28 K2 154.8(3) . .
K3 O4 C28 K1 -142.7(5) . .
K1 O4 C28 K3 142.7(5) . .
C32 C27 C28 O4 -178.4(7) . .
C20 C27 C28 O4 2.5(11) . .
K2 C27 C28 O4 107.8(7) . .
C32 C27 C28 C29 2.8(12) . .
C20 C27 C28 C29 -176.2(7) . .
K2 C27 C28 C29 -70.9(7) . .
C32 C27 C28 K2 73.7(7) . .
C20 C27 C28 K2 -105.4(6) . .
C32 C27 C28 K1 -126.8(7) . .
C20 C27 C28 K1 54.1(7) . .
K2 C27 C28 K1 159.5(2) . .
C32 C27 C28 K3 145.8(7) . .
C20 C27 C28 K3 -33.3(7) . .
K2 C27 C28 K3 72.1(3) . .
O7 K2 C28 O4 90.4(6) . .
O8 K2 C28 O4 -154.1(5) . .
O3 K2 C28 O4 -39.6(5) . .
C27 K2 C28 O4 -114.8(8) . .
C22 K2 C28 O4 -65.1(5) . .
C31 K2 C28 O4 -178.7(6) . .
C29 K2 C28 O4 123.1(8) . .
C21 K2 C28 O4 -83.8(5) . .
K3 K2 C28 O4 -7.7(4) . .
O7 K2 C28 C27 -154.8(5) . .
O8 K2 C28 C27 -39.3(7) . .
O3 K2 C28 C27 75.2(5) . .
C22 K2 C28 C27 49.7(5) . .
C31 K2 C28 C27 -63.8(5) . .
C29 K2 C28 C27 -122.0(8) . .
C21 K2 C28 C27 31.0(5) . .
K3 K2 C28 C27 107.2(5) . .
O7 K2 C28 C29 -32.8(6) . .
O8 K2 C28 C29 82.8(6) . .
O3 K2 C28 C29 -162.8(5) . .
C27 K2 C28 C29 122.0(8) . .
C22 K2 C28 C29 171.8(5) . .
C31 K2 C28 C29 58.2(5) . .
C21 K2 C28 C29 153.0(6) . .
K3 K2 C28 C29 -130.8(5) . .
O7 K2 C28 K1 147.0(7) . .
O8 K2 C28 K1 -97.4(8) . .
O3 K2 C28 K1 17.0(7) . .
C27 K2 C28 K1 -58.2(7) . .
C22 K2 C28 K1 -8.4(8) . .
C31 K2 C28 K1 -122.0(8) . .
C29 K2 C28 K1 179.8(11) . .
C21 K2 C28 K1 -27.2(7) . .
K3 K2 C28 K1 49.0(7) . .
O7 K2 C28 K3 98.0(3) . .
O8 K2 C28 K3 -146.4(3) . .
O3 K2 C28 K3 -31.94(13) . .
C27 K2 C28 K3 -107.2(5) . .
C22 K2 C28 K3 -57.41(18) . .
C31 K2 C28 K3 -171.0(3) . .
C29 K2 C28 K3 130.8(5) . .
C21 K2 C28 K3 -76.14(18) . .
O1 K1 C28 O4 48.0(5) . .
O5 K1 C28 O4 -67.6(6) . .
O6 K1 C28 O4 -155.5(5) . .
O2 K1 C28 O4 117.0(5) . .
C6 K1 C28 O4 110.8(5) . .
K3 K1 C28 O4 22.3(3) . .
O1 K1 C28 C27 -74.8(6) . .
O4 K1 C28 C27 -122.8(7) . .
O5 K1 C28 C27 169.6(6) . .
O6 K1 C28 C27 81.7(5) . .
O2 K1 C28 C27 -5.8(8) . .
C6 K1 C28 C27 -12.0(5) . .
K3 K1 C28 C27 -100.5(5) . .
O1 K1 C28 C29 157.9(6) . .
O4 K1 C28 C29 109.8(8) . .
O5 K1 C28 C29 42.2(8) . .
O6 K1 C28 C29 -45.7(7) . .
O2 K1 C28 C29 -133.2(6) . .
C6 K1 C28 C29 -139.4(7) . .
K3 K1 C28 C29 132.1(7) . .
O1 K1 C28 K2 -21.9(9) . .
O4 K1 C28 K2 -69.9(8) . .
O5 K1 C28 K2 -137.5(8) . .
O6 K1 C28 K2 134.6(8) . .
O2 K1 C28 K2 47.1(11) . .
C6 K1 C28 K2 40.8(7) . .
K3 K1 C28 K2 -47.7(7) . .
O1 K1 C28 K3 25.8(3) . .
O4 K1 C28 K3 -22.3(3) . .
O5 K1 C28 K3 -89.9(4) . .
O6 K1 C28 K3 -177.8(2) . .
O2 K1 C28 K3 94.7(5) . .
C6 K1 C28 K3 88.5(2) . .
O3 K3 C28 O4 -156.8(6) . .
O9 K3 C28 O4 59.8(6) . .
O10 K3 C28 O4 -80.0(10) . .
C84 K3 C28 O4 54.7(7) . .
C55 K3 C28 O4 139.0(6) 2_554 .
K2 K3 C28 O4 168.9(6) . .
K1 K3 C28 O4 -29.1(4) . .
O3 K3 C28 C27 -30.5(5) . .
O4 K3 C28 C27 126.3(8) . .
O9 K3 C28 C27 -173.9(5) . .
O10 K3 C28 C27 46.4(11) . .
C84 K3 C28 C27 -179.0(7) . .
C55 K3 C28 C27 -94.7(5) 2_554 .
K2 K3 C28 C27 -64.8(5) . .
K1 K3 C28 C27 97.2(5) . .
O3 K3 C28 C29 106.6(8) . .
O4 K3 C28 C29 -96.6(9) . .
O9 K3 C28 C29 -36.8(9) . .
O10 K3 C28 C29 -176.5(9) . .
C84 K3 C28 C29 -41.9(9) . .
C55 K3 C28 C29 42.4(8) 2_554 .
K2 K3 C28 C29 72.3(7) . .
K1 K3 C28 C29 -125.7(8) . .
O3 K3 C28 K2 34.35(15) . .
O4 K3 C28 K2 -168.9(6) . .
O9 K3 C28 K2 -109.1(4) . .
O10 K3 C28 K2 111.2(8) . .
C84 K3 C28 K2 -114.2(5) . .
C55 K3 C28 K2 -29.9(3) 2_554 .
K1 K3 C28 K2 162.0(2) . .
O3 K3 C28 K1 -127.6(2) . .
O4 K3 C28 K1 29.1(4) . .
O9 K3 C28 K1 88.9(4) . .
O10 K3 C28 K1 -50.8(9) . .
C84 K3 C28 K1 83.8(5) . .
C55 K3 C28 K1 168.1(3) 2_554 .
K2 K3 C28 K1 -162.0(2) . .
O4 C28 C29 C30 177.9(8) . .
C27 C28 C29 C30 -3.4(12) . .
K2 C28 C29 C30 -65.4(8) . .
K1 C28 C29 C30 114.7(9) . .
K3 C28 C29 C30 -134.9(7) . .
O4 C28 C29 C57 0.3(13) . .
C27 C28 C29 C57 179.0(9) . .
K2 C28 C29 C57 116.9(9) . .
K1 C28 C29 C57 -63.0(10) . .
K3 C28 C29 C57 47.5(12) . .
O4 C28 C29 K2 -116.7(7) . .
C27 C28 C29 K2 62.1(6) . .
K1 C28 C29 K2 -179.9(5) . .
K3 C28 C29 K2 -69.5(5) . .
O7 K2 C29 C30 -84.7(6) . .
O8 K2 C29 C30 2.7(7) . .
O3 K2 C29 C30 142.2(5) . .
C27 K2 C29 C30 93.8(6) . .
C22 K2 C29 C30 117.0(5) . .
C28 K2 C29 C30 125.5(8) . .
C31 K2 C29 C30 25.5(5) . .
C21 K2 C29 C30 101.1(5) . .
K3 K2 C29 C30 165.6(5) . .
O7 K2 C29 C28 149.8(5) . .
O8 K2 C29 C28 -122.7(5) . .
O3 K2 C29 C28 16.7(5) . .
C27 K2 C29 C28 -31.7(5) . .
C22 K2 C29 C28 -8.5(5) . .
C31 K2 C29 C28 -100.0(6) . .
C21 K2 C29 C28 -24.4(5) . .
K3 K2 C29 C28 40.1(5) . .
O7 K2 C29 C57 36.1(8) . .
O8 K2 C29 C57 123.6(7) . .
O3 K2 C29 C57 -96.9(7) . .
C27 K2 C29 C57 -145.4(9) . .
C22 K2 C29 C57 -122.1(7) . .
C28 K2 C29 C57 -113.7(10) . .
C31 K2 C29 C57 146.3(9) . .
C21 K2 C29 C57 -138.1(7) . .
K3 K2 C29 C57 -73.6(7) . .
C28 C29 C30 C31 2.4(15) . .
C57 C29 C30 C31 -180.0(10) . .
K2 C29 C30 C31 -58.9(9) . .
C29 C30 C31 C32 -0.7(14) . .
C29 C30 C31 C61 -177.8(10) . .
C29 C30 C31 K2 60.8(9) . .
O7 K2 C31 C30 49.5(6) . .
O8 K2 C31 C30 137.8(6) . .
O3 K2 C31 C30 -101.0(6) . .
C27 K2 C31 C30 -90.0(6) . .
C22 K2 C31 C30 -125.5(6) . .
C28 K2 C31 C30 -57.4(6) . .
C29 K2 C31 C30 -25.7(5) . .
C21 K2 C31 C30 -125.1(6) . .
K3 K2 C31 C30 -64.9(6) . .
O7 K2 C31 C32 170.3(6) . .
O8 K2 C31 C32 -101.4(6) . .
O3 K2 C31 C32 19.8(6) . .
C27 K2 C31 C32 30.8(5) . .
C22 K2 C31 C32 -4.6(6) . .
C28 K2 C31 C32 63.5(5) . .
C29 K2 C31 C32 95.2(6) . .
C21 K2 C31 C32 -4.2(5) . .
K3 K2 C31 C32 55.9(6) . .
O7 K2 C31 C61 -72.7(8) . .
O8 K2 C31 C61 15.5(8) . .
O3 K2 C31 C61 136.7(7) . .
C27 K2 C31 C61 147.7(9) . .
C22 K2 C31 C61 112.3(7) . .
C28 K2 C31 C61 -179.6(8) . .
C29 K2 C31 C61 -147.9(8) . .
C21 K2 C31 C61 112.7(8) . .
K3 K2 C31 C61 172.8(7) . .
C30 C31 C32 C27 0.0(12) . .
C61 C31 C32 C27 177.1(9) . .
K2 C31 C32 C27 -70.7(7) . .
C28 C27 C32 C31 -1.2(13) . .
C20 C27 C32 C31 177.9(7) . .
K2 C27 C32 C31 77.0(8) . .
C11 C10 C33 C34 113.3(9) . .
C9 C10 C33 C34 -59.8(11) . .
C11 C10 C33 C35 -125.2(9) . .
C9 C10 C33 C35 61.8(10) . .
C11 C10 C33 C36 -6.5(13) . .
C9 C10 C33 C36 -179.5(9) . .
C13 C12 C37 C40 4(2) . .
C11 C12 C37 C40 -171.7(18) . .
C13 C12 C37 C39 135.0(14) . .
C11 C12 C37 C39 -41.2(17) . .
C13 C12 C37 C38 -115.2(15) . .
C11 C12 C37 C38 68.7(17) . .
C17 C16 C41 C43 -115.1(11) . .
C15 C16 C41 C43 58.2(12) . .
C17 C16 C41 C42 123.7(10) . .
C15 C16 C41 C42 -63.0(11) . .
C17 C16 C41 C44 4.1(14) . .
C15 C16 C41 C44 177.5(10) . .
C19 C18 C45 C47 -67.8(19) . .
C17 C18 C45 C47 114.9(16) . .
C19 C18 C45 C46 44.8(19) . .
C17 C18 C45 C46 -132.5(13) . .
C19 C18 C45 C48 159.5(15) . .
C17 C18 C45 C48 -18(2) . .
C24 C23 C49 C52 -116.4(9) . .
C22 C23 C49 C52 64.0(10) . .
C24 C23 C49 C50 122.5(10) . .
C22 C23 C49 C50 -57.1(11) . .
C24 C23 C49 C51 6.9(13) . .
C22 C23 C49 C51 -172.6(9) . .
C24 C25 C53 C55 -72.0(12) . .
C26 C25 C53 C55 105.7(11) . .
C24 C25 C53 C56 49.1(13) . .
C26 C25 C53 C56 -133.3(10) . .
C24 C25 C53 C54 168.9(11) . .
C26 C25 C53 C54 -13.5(14) . .
C56 C53 C55 K3 154.7(19) . 2
C54 C53 C55 K3 36(3) . 2
C25 C53 C55 K3 -85(2) . 2
C30 C29 C57 C58 -118.9(12) . .
C28 C29 C57 C58 58.6(14) . .
K2 C29 C57 C58 143.9(9) . .
C30 C29 C57 C59 116.3(11) . .
C28 C29 C57 C59 -66.1(12) . .
K2 C29 C57 C59 19.2(11) . .
C30 C29 C57 C60 -1.0(15) . .
C28 C29 C57 C60 176.6(10) . .
K2 C29 C57 C60 -98.2(11) . .
C30 C31 C61 C64 178.7(12) . .
C32 C31 C61 C64 1.7(17) . .
K2 C31 C61 C64 -80.1(13) . .
C30 C31 C61 C62 -62.0(14) . .
C32 C31 C61 C62 121.1(12) . .
K2 C31 C61 C62 39.2(13) . .
C30 C31 C61 C63 52.2(17) . .
C32 C31 C61 C63 -124.7(15) . .
K2 C31 C61 C63 153.4(14) . .
C76 O8 C73 C74 -12(2) . .
K2 O8 C73 C74 160.0(15) . .
O8 C73 C74 C75 3(3) . .
C73 C74 C75 C76 6(3) . .
C73 O8 C76 C75 14(2) . .
K2 O8 C76 C75 -156.2(13) . .
C74 C75 C76 O8 -12(3) . .
C84 O9 C81 C82 32(2) . .
K3 O9 C81 C82 -167.2(13) . .
O9 C81 C82 C83 -3(2) . .
C81 C82 C83 C84 -22(3) . .
C81 O9 C84 C83 -44(3) . .
K3 O9 C84 C83 150.6(14) . .
C81 O9 C84 K3 165(2) . .
C82 C83 C84 O9 42(3) . .
C82 C83 C84 K3 74(3) . .
O3 K3 C84 O9 99.4(18) . .
O4 K3 C84 O9 -178.9(19) . .
O10 K3 C84 O9 -27.8(19) . .
C55 K3 C84 O9 51.0(18) 2_554 .
C28 K3 C84 O9 166.2(18) . .
K2 K3 C84 O9 118.4(17) . .
K1 K3 C84 O9 -149.5(18) . .
O3 K3 C84 C83 54(2) . .
O4 K3 C84 C83 136(2) . .
O9 K3 C84 C83 -45(2) . .
O10 K3 C84 C83 -73(2) . .
C55 K3 C84 C83 6(2) 2_554 .
C28 K3 C84 C83 121(2) . .
K2 K3 C84 C83 73(2) . .
K1 K3 C84 C83 165(2) . .
